data_7707590
loop_
_publ_author_name
'Cesari, Cristiana'
'Bortoluzzi, Marco'
'Femoni, Cristina'
'Iapalucci, Maria Carmela'
'Zacchini, Stefano'

_publ_section_title
;
 One-pot atmospheric pressure synthesis of
 [H<sub>3</sub>Ru<sub>4</sub>(CO)<sub>12</sub>]<sup/>.
;
_journal_issue 27
_journal_name_full 'Dalton transactions (Cambridge, England : 2003)'
_journal_page_first 9610
_journal_page_last 9622
_journal_paper_doi 10.1039/d1dt01517f
_journal_volume 50
_journal_year 2021
_chemical_formula_sum 'C119 H98 Cl4 Cu6 N8 O32 Ru12'
_chemical_formula_weight 3887.93
_space_group_crystal_system triclinic
_space_group_IT_number 2
_space_group_name_Hall '-P 1'
_space_group_name_H-M_alt 'P -1'
_atom_sites_solution_hydrogens geom
_audit_creation_method SHELXL-2014/7
_audit_update_record
;
2021-05-06 deposited with the CCDC.	2021-06-04 downloaded from the CCDC.
;
_cell_angle_alpha 88.836(3)
_cell_angle_beta 82.133(3)
_cell_angle_gamma 66.550(2)
_cell_formula_units_Z 2
_cell_length_a 15.5683(11)
_cell_length_b 17.3394(13)
_cell_length_c 29.112(2)
_cell_measurement_reflns_used 9131
_cell_measurement_temperature 100(2)
_cell_measurement_theta_max 27.4955
_cell_measurement_theta_min 2.3865
_cell_volume 7136.7(9)
_computing_cell_refinement 'APEX2 (Bruker AXS, 2006)'
_computing_data_collection 'APEX2 (Bruker AXS, 2006)'
_computing_data_reduction 'SAINT (Bruker AXS, 2004)'
_computing_molecular_graphics 'SCHAKAL99 (Keller, 1999)'
_computing_publication_material 'XCIF (Bruker AXS, 2001)'
_computing_structure_refinement 'SHELXL-2014/7 (Sheldrick, 2014)'
_computing_structure_solution 'SHELXL-2014/7 (Sheldrick, 2014)'
_diffrn_ambient_temperature 100(2)
_diffrn_measured_fraction_theta_full 0.999
_diffrn_measured_fraction_theta_max 0.999
_diffrn_measurement_device_type 'PHOTON2 area detector'
_diffrn_measurement_method 'phi and omega scans'
_diffrn_radiation_type MoK\a
_diffrn_radiation_wavelength 0.71073
_diffrn_reflns_av_R_equivalents 0.0909
_diffrn_reflns_av_unetI/netI 0.0560
_diffrn_reflns_Laue_measured_fraction_full 0.999
_diffrn_reflns_Laue_measured_fraction_max 0.999
_diffrn_reflns_limit_h_max 18
_diffrn_reflns_limit_h_min -18
_diffrn_reflns_limit_k_max 20
_diffrn_reflns_limit_k_min -20
_diffrn_reflns_limit_l_max 34
_diffrn_reflns_limit_l_min -34
_diffrn_reflns_number 127331
_diffrn_reflns_point_group_measured_fraction_full 0.999
_diffrn_reflns_point_group_measured_fraction_max 0.999
_diffrn_reflns_theta_full 25.100
_diffrn_reflns_theta_max 25.100
_diffrn_reflns_theta_min 1.589
_diffrn_source 'fine-focus sealed tube'
_exptl_absorpt_coefficient_mu 2.245
_exptl_absorpt_correction_T_max 0.3333
_exptl_absorpt_correction_T_min 0.2230
_exptl_absorpt_correction_type empirical
_exptl_absorpt_process_details
;
 Data were corrected for Lorentz polarization and absorption
 effects (empirical absorption corrections SADABS).
 R(int) = 0.1502 (selected reflections only, before parameter refinement)
 R(int) = 0.0630 (selected reflections only, after parameter refinement)
;
_exptl_crystal_colour red
_exptl_crystal_density_diffrn 1.809
_exptl_crystal_description prism
_exptl_crystal_F_000 3788
_exptl_crystal_size_max 0.210
_exptl_crystal_size_mid 0.180
_exptl_crystal_size_min 0.150
_refine_diff_density_max 0.908
_refine_diff_density_min -0.738
_refine_diff_density_rms 0.096
_refine_ls_extinction_method none
_refine_ls_goodness_of_fit_ref 1.037
_refine_ls_hydrogen_treatment constr
_refine_ls_matrix_type full
_refine_ls_number_parameters 2003
_refine_ls_number_reflns 25412
_refine_ls_number_restraints 1309
_refine_ls_restrained_S_all 1.037
_refine_ls_R_factor_all 0.0552
_refine_ls_R_factor_gt 0.0366
_refine_ls_shift/su_max 0.002
_refine_ls_shift/su_mean 0.000
_refine_ls_structure_factor_coef Fsqd
_refine_ls_weighting_details 'w=1/[\s^2^(Fo^2^)+(0.0379P)^2^+2.8830P] where P=(Fo^2^+2Fc^2^)/3'
_refine_ls_weighting_scheme calc
_refine_ls_wR_factor_gt 0.0805
_refine_ls_wR_factor_ref 0.0848
_reflns_Friedel_coverage 0.000
_reflns_number_gt 19851
_reflns_number_total 25412
_reflns_threshold_expression 'I > 2\s(I)'
_cod_data_source_file d1dt01517f3.cif
_cod_data_source_block 6
_cod_depositor_comments 'Adding full bibliography for 7707576--7707590.cif.'
_cod_database_code 7707590
_shelx_shelxl_version_number 2014/7
_shelx_space_group_comment
;
The symmetry employed for this shelxl refinement is uniquely defined
by the following loop, which should always be used as a source of
symmetry information in preference to the above space-group names.
They are only intended as comments.
;
_shelx_estimated_absorpt_t_min 0.650
_shelx_estimated_absorpt_t_max 0.729

loop_
_space_group_symop_operation_xyz
'x, y, z'
'-x, -y, -z'

loop_
_atom_site_label
_atom_site_type_symbol
_atom_site_fract_x
_atom_site_fract_y
_atom_site_fract_z
_atom_site_U_iso_or_equiv
_atom_site_adp_type
_atom_site_occupancy
_atom_site_site_symmetry_order
_atom_site_calc_flag
_atom_site_refinement_flags_posn
_atom_site_refinement_flags_adp
_atom_site_refinement_flags_occupancy
_atom_site_disorder_assembly
_atom_site_disorder_group
Ru1 Ru 0.32952(2) 0.68829(2) 0.54681(2) 0.02100(8) Uani 1 1 d . . . . .
Ru2 Ru 0.52430(2) 0.61890(2) 0.58641(2) 0.02124(8) Uani 1 1 d . . . . .
Ru3 Ru 0.45000(2) 0.77965(2) 0.54018(2) 0.02121(8) Uani 1 1 d . . . . .
Ru4 Ru 0.34504(2) 0.66822(2) 0.64437(2) 0.02536(8) Uani 1 1 d . . . . .
Ru5 Ru 0.45275(2) 0.76947(2) 0.63975(2) 0.02603(8) Uani 1 1 d . . . . .
Ru6 Ru 0.28067(2) 0.83455(2) 0.60247(2) 0.02565(8) Uani 1 1 d . . . . .
Cu1 Cu 0.49995(3) 0.61220(3) 0.49997(2) 0.02760(12) Uani 1 1 d . . . . .
Cu2 Cu 0.56681(4) 0.46683(3) 0.43570(2) 0.03224(13) Uani 1 1 d . . . . .
Cl1 Cl 0.57883(7) 0.58805(6) 0.42905(4) 0.0265(2) Uani 1 1 d . . . . .
C1 C 0.3990(3) 0.7228(3) 0.59159(13) 0.0225(9) Uani 1 1 d . . . . .
C2 C 0.2554(3) 0.6223(3) 0.54898(15) 0.0297(10) Uani 1 1 d . U . . .
C3 C 0.3320(3) 0.6951(3) 0.48112(16) 0.0268(10) Uani 1 1 d . U . . .
C4 C 0.4515(3) 0.7913(3) 0.47572(15) 0.0253(9) Uani 1 1 d . U . . .
C5 C 0.2097(3) 0.7956(3) 0.55250(15) 0.0316(10) Uani 1 1 d . U . . .
C6 C 0.3340(3) 0.8943(3) 0.55121(15) 0.0279(10) Uani 1 1 d . U . . .
C7 C 0.1551(3) 0.9185(3) 0.61730(16) 0.0366(11) Uani 1 1 d . U . . .
C8 C 0.5472(3) 0.8198(3) 0.53584(15) 0.0312(10) Uani 1 1 d . U . . .
C9 C 0.3174(3) 0.8938(3) 0.64794(16) 0.0362(11) Uani 1 1 d . U . . .
C10 C 0.5211(3) 0.8395(3) 0.63542(16) 0.0359(11) Uani 1 1 d . U . . .
C11 C 0.4498(3) 0.7670(3) 0.70534(17) 0.0368(11) Uani 1 1 d . U . . .
C12 C 0.5854(3) 0.6591(3) 0.63240(15) 0.0327(11) Uani 1 1 d . U . . .
C13 C 0.4129(3) 0.6109(3) 0.69315(16) 0.0349(11) Uani 1 1 d . U . . .
C14 C 0.5743(3) 0.5078(3) 0.61006(14) 0.0262(10) Uani 1 1 d . U . . .
C15 C 0.2775(3) 0.5964(3) 0.64716(16) 0.0397(12) Uani 1 1 d . U . . .
C16 C 0.6320(3) 0.6023(3) 0.54225(15) 0.0315(10) Uani 1 1 d . U . . .
C17 C 0.2424(3) 0.7558(3) 0.68097(16) 0.0353(11) Uani 1 1 d . U . . .
O2 O 0.2075(2) 0.5876(2) 0.54838(12) 0.0406(8) Uani 1 1 d . U . . .
O3 O 0.3231(2) 0.7035(2) 0.44304(10) 0.0342(7) Uani 1 1 d . U . . .
O4 O 0.4489(2) 0.80387(19) 0.43725(10) 0.0349(7) Uani 1 1 d . U . . .
O5 O 0.1395(2) 0.8256(2) 0.53767(11) 0.0428(9) Uani 1 1 d . U . . .
O6 O 0.3116(2) 0.95989(19) 0.53547(11) 0.0396(8) Uani 1 1 d . U . . .
O7 O 0.0799(2) 0.9668(2) 0.62615(13) 0.0586(11) Uani 1 1 d . U . . .
O8 O 0.6076(2) 0.8412(2) 0.53268(12) 0.0487(9) Uani 1 1 d . U . . .
O9 O 0.3017(2) 0.9530(2) 0.67085(12) 0.0482(9) Uani 1 1 d . U . . .
O10 O 0.5632(3) 0.8796(2) 0.63447(12) 0.0478(9) Uani 1 1 d . U . . .
O11 O 0.4499(3) 0.7642(2) 0.74395(12) 0.0549(10) Uani 1 1 d . U . . .
O12 O 0.6556(2) 0.6418(2) 0.64726(12) 0.0468(9) Uani 1 1 d . U . . .
O13 O 0.4553(2) 0.5761(2) 0.72155(12) 0.0490(9) Uani 1 1 d . U . . .
O14 O 0.6063(2) 0.44521(19) 0.62676(11) 0.0379(8) Uani 1 1 d . U . . .
O15 O 0.2350(3) 0.5561(2) 0.65118(12) 0.0528(10) Uani 1 1 d . U . . .
O16 O 0.7026(2) 0.5912(2) 0.52031(11) 0.0428(9) Uani 1 1 d . U . . .
O17 O 0.1845(2) 0.7975(2) 0.70932(11) 0.0454(9) Uani 1 1 d D U . . .
Ru11 Ru 0.32339(3) 0.61718(3) 0.93257(2) 0.02270(12) Uani 0.6576(4) 1 d . . P A 1
Ru12 Ru 0.16924(3) 0.57737(4) 0.98051(2) 0.03281(15) Uani 0.6576(4) 1 d . . P A 1
Ru13 Ru 0.16878(3) 0.62775(4) 0.88700(2) 0.02570(13) Uani 0.6576(4) 1 d . . P A 1
Ru14 Ru 0.34463(4) 0.43301(3) 0.95458(2) 0.02673(13) Uani 0.6576(4) 1 d . . P A 1
Ru15 Ru 0.35478(3) 0.49757(3) 0.86108(2) 0.02549(13) Uani 0.6576(4) 1 d . . P A 1
Ru16 Ru 0.19585(4) 0.45898(4) 0.90473(2) 0.03539(15) Uani 0.6576(4) 1 d . . P A 1
Cu3 Cu 0.34737(6) 0.54500(6) 1.01234(3) 0.0309(2) Uani 0.6576(4) 1 d . . P A 1
Cu4 Cu 0.48057(5) 0.48579(5) 0.94144(3) 0.0301(2) Uani 0.6576(4) 1 d . . P A 1
Cl2 Cl 0.36717(11) 0.56354(13) 1.08371(6) 0.0328(4) Uani 0.6576(4) 1 d . . P A 1
C21 C 0.2638(10) 0.5332(6) 0.9196(5) 0.0220(17) Uani 0.6576(4) 1 d . U P A 1
C22 C 0.1940(4) 0.6734(5) 0.8302(2) 0.0330(16) Uani 0.6576(4) 1 d . U P A 1
C23 C 0.3297(5) 0.5089(5) 0.7995(3) 0.0370(17) Uani 0.6576(4) 1 d . U P A 1
C24 C 0.4751(9) 0.4146(10) 0.8378(8) 0.033(3) Uani 0.6576(4) 1 d . U P A 1
C25 C 0.2425(8) 0.3880(7) 0.8509(4) 0.052(3) Uani 0.6576(4) 1 d . U P A 1
C26 C 0.2607(7) 0.7289(6) 0.9155(3) 0.033(2) Uani 0.6576(4) 1 d . U P A 1
C27 C 0.2732(6) 0.3575(5) 0.9441(3) 0.0471(17) Uani 0.6576(4) 1 d . U P A 1
C28 C 0.0887(9) 0.4326(9) 0.9217(4) 0.067(3) Uani 0.6576(4) 1 d . U P A 1
C29 C 0.0394(5) 0.6007(6) 0.9763(3) 0.057(2) Uani 0.6576(4) 1 d . U P A 1
C30 C 0.3956(5) 0.6590(5) 0.9643(3) 0.0346(16) Uani 0.6576(4) 1 d . U P A 1
C31 C 0.0573(16) 0.7171(10) 0.9059(9) 0.032(3) Uani 0.6576(4) 1 d . U P A 1
C32 C 0.1544(6) 0.6832(6) 1.0041(3) 0.053(2) Uani 0.6576(4) 1 d . U P A 1
C33 C 0.4037(15) 0.5910(16) 0.8678(11) 0.030(3) Uani 0.6576(4) 1 d . U P A 1
C34 C 0.0984(9) 0.5654(6) 0.8643(5) 0.023(2) Uani 0.6576(4) 1 d . U P A 1
C35 C 0.4584(5) 0.3417(5) 0.9316(3) 0.0374(17) Uani 0.6576(4) 1 d . U P A 1
C36 C 0.3564(5) 0.3938(5) 1.0158(3) 0.0396(17) Uani 0.6576(4) 1 d . U P A 1
C37 C 0.1658(5) 0.5293(5) 1.0399(3) 0.047(2) Uani 0.6576(4) 1 d . U P A 1
O22 O 0.2117(4) 0.7028(4) 0.7965(2) 0.0466(14) Uani 0.6576(4) 1 d . U P A 1
O23 O 0.3104(4) 0.5131(4) 0.76302(19) 0.0458(14) Uani 0.6576(4) 1 d . U P A 1
O24 O 0.5471(4) 0.3664(3) 0.82307(19) 0.0417(13) Uani 0.6576(4) 1 d . U P A 1
O25 O 0.2861(6) 0.3325(8) 0.8174(5) 0.050(2) Uani 0.6576(4) 1 d . U P A 1
O26 O 0.2333(7) 0.7981(5) 0.9075(3) 0.052(2) Uani 0.6576(4) 1 d . U P A 1
O27 O 0.2734(4) 0.2925(4) 0.9546(2) 0.0592(16) Uani 0.6576(4) 1 d . U P A 1
O28 O 0.0255(6) 0.4154(6) 0.9303(3) 0.097(2) Uani 0.6576(4) 1 d . U P A 1
O29 O -0.0389(5) 0.6184(6) 0.9769(3) 0.086(2) Uani 0.6576(4) 1 d . U P A 1
O30 O 0.4337(4) 0.6910(3) 0.98288(19) 0.0512(14) Uani 0.6576(4) 1 d . U P A 1
O31 O -0.0063(6) 0.7859(7) 0.9169(3) 0.051(2) Uani 0.6576(4) 1 d . U P A 1
O32 O 0.1336(5) 0.7491(5) 1.0203(2) 0.073(2) Uani 0.6576(4) 1 d . U P A 1
O33 O 0.4485(6) 0.6213(8) 0.8425(3) 0.038(2) Uani 0.6576(4) 1 d . U P A 1
O34 O 0.0418(13) 0.5670(9) 0.8445(7) 0.032(3) Uani 0.6576(4) 1 d . U P A 1
O35 O 0.5225(4) 0.2825(3) 0.91842(19) 0.0497(14) Uani 0.6576(4) 1 d . U P A 1
O36 O 0.3605(4) 0.3659(3) 1.05161(17) 0.0457(13) Uani 0.6576(4) 1 d . U P A 1
O37 O 0.1587(4) 0.5040(4) 1.07601(19) 0.0645(18) Uani 0.6576(4) 1 d . U P A 1
Ru21 Ru 0.25756(7) 0.59416(7) 0.98010(3) 0.0252(2) Uani 0.3424(4) 1 d . . P A 2
Ru22 Ru 0.27071(6) 0.65378(6) 0.88636(3) 0.0232(2) Uani 0.3424(4) 1 d . . P A 2
Ru23 Ru 0.11448(6) 0.60719(7) 0.92710(3) 0.0249(2) Uani 0.3424(4) 1 d . . P A 2
Ru24 Ru 0.40462(6) 0.49101(7) 0.89872(3) 0.0258(2) Uani 0.3424(4) 1 d . . P A 2
Ru25 Ru 0.25269(7) 0.44220(7) 0.94365(4) 0.0277(2) Uani 0.3424(4) 1 d . . P A 2
Ru26 Ru 0.24625(7) 0.50625(7) 0.85316(3) 0.0248(2) Uani 0.3424(4) 1 d . . P A 2
Cu5 Cu 0.39838(11) 0.44909(11) 0.98678(6) 0.0348(4) Uani 0.3424(4) 1 d . . P A 2
Cu6 Cu 0.43282(11) 0.57837(11) 0.96456(6) 0.0327(4) Uani 0.3424(4) 1 d . . P A 2
Cl3 Cl 0.5236(3) 0.6469(2) 0.96729(14) 0.0439(9) Uani 0.3424(4) 1 d . . P A 2
C41 C 0.258(2) 0.5536(14) 0.9180(11) 0.0220(17) Uani 0.3424(4) 1 d . U P A 2
C42 C -0.0008(12) 0.5920(12) 0.9510(6) 0.045(3) Uani 0.3424(4) 1 d . U P A 2
C43 C 0.1566(13) 0.4090(12) 0.9270(6) 0.059(3) Uani 0.3424(4) 1 d . U P A 2
C44 C 0.1086(19) 0.5448(14) 0.8623(11) 0.025(4) Uani 0.3424(4) 1 d . U P A 2
C45 C 0.2715(15) 0.3965(14) 0.8297(7) 0.047(4) Uani 0.3424(4) 1 d . U P A 2
C46 C 0.2528(9) 0.5436(9) 0.7922(5) 0.031(3) Uani 0.3424(4) 1 d . U P A 2
C47 C 0.4488(19) 0.433(2) 0.8420(15) 0.033(4) Uani 0.3424(4) 1 d . U P A 2
C48 C 0.419(3) 0.600(4) 0.869(2) 0.040(7) Uani 0.3424(4) 1 d . U P A 2
C49 C 0.2631(10) 0.6958(9) 0.8273(5) 0.041(3) Uani 0.3424(4) 1 d . U P A 2
C50 C 0.2293(10) 0.4147(10) 1.0057(5) 0.043(3) Uani 0.3424(4) 1 d . U P A 2
C51 C 0.1112(10) 0.6575(11) 0.9935(5) 0.043(3) Uani 0.3424(4) 1 d . U P A 2
C52 C 0.2565(10) 0.5569(9) 1.0409(5) 0.040(3) Uani 0.3424(4) 1 d . U P A 2
C53 C 0.2711(10) 0.6931(10) 1.0004(5) 0.040(3) Uani 0.3424(4) 1 d . U P A 2
C54 C 0.3636(11) 0.3448(11) 0.9282(6) 0.053(3) Uani 0.3424(4) 1 d . U P A 2
C55 C 0.2624(17) 0.7608(14) 0.9044(9) 0.034(4) Uani 0.3424(4) 1 d . U P A 2
C56 C 0.056(4) 0.735(2) 0.906(2) 0.036(4) Uani 0.3424(4) 1 d . U P A 2
C57 C 0.5287(9) 0.4322(10) 0.9118(5) 0.039(3) Uani 0.3424(4) 1 d . U P A 2
O42 O -0.0666(9) 0.5860(8) 0.9648(4) 0.058(3) Uani 0.3424(4) 1 d . U P A 2
O43 O 0.1048(13) 0.3838(10) 0.9165(6) 0.067(4) Uani 0.3424(4) 1 d . U P A 2
O44 O 0.043(3) 0.5481(16) 0.8415(13) 0.027(5) Uani 0.3424(4) 1 d . U P A 2
O45 O 0.2503(13) 0.3474(18) 0.8248(11) 0.053(5) Uani 0.3424(4) 1 d . U P A 2
O46 O 0.2543(7) 0.5632(7) 0.7547(3) 0.043(2) Uani 0.3424(4) 1 d . U P A 2
O47 O 0.4889(7) 0.3961(7) 0.8076(4) 0.047(3) Uani 0.3424(4) 1 d . U P A 2
O48 O 0.4763(12) 0.6186(15) 0.8552(7) 0.048(4) Uani 0.3424(4) 1 d . U P A 2
O49 O 0.2630(8) 0.7216(7) 0.7908(4) 0.051(3) Uani 0.3424(4) 1 d D U P A 2
O50 O 0.2129(8) 0.3946(7) 1.0427(3) 0.056(3) Uani 0.3424(4) 1 d . U P A 2
O51 O 0.0553(6) 0.7020(7) 1.0217(3) 0.050(3) Uani 0.3424(4) 1 d . U P A 2
O52 O 0.2500(8) 0.5394(7) 1.0789(3) 0.053(3) Uani 0.3424(4) 1 d . U P A 2
O53 O 0.2742(7) 0.7516(6) 1.0146(3) 0.043(2) Uani 0.3424(4) 1 d . U P A 2
O54 O 0.4202(9) 0.2781(7) 0.9186(4) 0.071(3) Uani 0.3424(4) 1 d . U P A 2
O55 O 0.2577(10) 0.8231(9) 0.9160(5) 0.046(3) Uani 0.3424(4) 1 d . U P A 2
O56 O 0.0082(14) 0.7845(14) 0.8970(5) 0.046(4) Uani 0.3424(4) 1 d . U P A 2
O57 O 0.6062(7) 0.3895(8) 0.9157(4) 0.060(3) Uani 0.3424(4) 1 d . U P A 2
Cu11 Cu 0.02262(3) 0.31197(3) 0.67092(2) 0.02236(11) Uani 1 1 d . . . . .
N1 N -0.0917(2) 0.2152(2) 0.67085(13) 0.0317(8) Uani 1 1 d . U . . .
N2 N -0.0464(2) 0.2397(2) 0.60153(12) 0.0261(8) Uani 1 1 d . U . . .
C101 C -0.0414(3) 0.2542(3) 0.64578(15) 0.0245(9) Uani 1 1 d . U . . .
C102 C -0.1264(3) 0.1767(3) 0.64162(17) 0.0397(11) Uani 1 1 d . U . . .
H102 H -0.1636 0.1454 0.6507 0.048 Uiso 1 1 calc R U . . .
C103 C -0.0980(3) 0.1915(3) 0.59830(18) 0.0405(11) Uani 1 1 d . U . . .
H103 H -0.1109 0.1727 0.5706 0.049 Uiso 1 1 calc R U . . .
C104 C -0.1067(3) 0.2194(3) 0.72092(16) 0.0298(10) Uani 1 1 d . U . . .
C105 C -0.1916(3) 0.2794(3) 0.74316(17) 0.0354(11) Uani 1 1 d . U . . .
C106 C -0.2019(3) 0.2847(3) 0.79119(18) 0.0409(12) Uani 1 1 d . U . . .
H106 H -0.2592 0.3242 0.8075 0.049 Uiso 1 1 calc R U . . .
C107 C -0.1329(4) 0.2355(3) 0.81597(17) 0.0418(12) Uani 1 1 d . U . . .
C108 C -0.0505(3) 0.1772(3) 0.79232(17) 0.0387(11) Uani 1 1 d . U . . .
H108 H -0.0026 0.1420 0.8094 0.046 Uiso 1 1 calc R U . . .
C109 C -0.0355(3) 0.1685(3) 0.74445(16) 0.0336(10) Uani 1 1 d . U . . .
C110 C -0.2666(3) 0.3368(3) 0.71658(19) 0.0503(14) Uani 1 1 d . U . . .
H11A H -0.2463 0.3233 0.6833 0.075 Uiso 1 1 calc R U . . .
H11B H -0.3256 0.3293 0.7260 0.075 Uiso 1 1 calc R U . . .
H11C H -0.2768 0.3952 0.7231 0.075 Uiso 1 1 calc R U . . .
C111 C -0.1459(4) 0.2455(4) 0.86824(18) 0.0599(16) Uani 1 1 d . U . . .
H11D H -0.0895 0.2052 0.8800 0.090 Uiso 1 1 calc R U . . .
H11E H -0.1552 0.3028 0.8770 0.090 Uiso 1 1 calc R U . . .
H11F H -0.2013 0.2349 0.8816 0.090 Uiso 1 1 calc R U . . .
C112 C 0.0567(3) 0.1043(3) 0.71977(17) 0.0426(12) Uani 1 1 d . U . . .
H11G H 0.0978 0.0747 0.7427 0.064 Uiso 1 1 calc R U . . .
H11H H 0.0438 0.0638 0.7019 0.064 Uiso 1 1 calc R U . . .
H11I H 0.0881 0.1330 0.6988 0.064 Uiso 1 1 calc R U . . .
C113 C -0.0058(3) 0.2722(3) 0.56299(15) 0.0284(10) Uani 1 1 d . U . . .
C114 C 0.0861(3) 0.2265(3) 0.54277(18) 0.0406(12) Uani 1 1 d . U . . .
C115 C 0.1214(4) 0.2605(3) 0.50471(18) 0.0490(13) Uani 1 1 d . U . . .
H115 H 0.1841 0.2295 0.4900 0.059 Uiso 1 1 calc R U . . .
C116 C 0.0706(4) 0.3356(4) 0.48792(18) 0.0481(13) Uani 1 1 d . U . . .
C117 C -0.0210(4) 0.3808(3) 0.50963(17) 0.0462(12) Uani 1 1 d . U . . .
H117 H -0.0571 0.4342 0.4985 0.055 Uiso 1 1 calc R U . . .
C118 C -0.0610(3) 0.3500(3) 0.54716(16) 0.0347(11) Uani 1 1 d . U . . .
C119 C 0.1452(3) 0.1429(3) 0.5620(2) 0.0675(19) Uani 1 1 d . U . . .
H11J H 0.2081 0.1194 0.5435 0.101 Uiso 1 1 calc R U . . .
H11K H 0.1515 0.1516 0.5943 0.101 Uiso 1 1 calc R U . . .
H11L H 0.1143 0.1038 0.5605 0.101 Uiso 1 1 calc R U . . .
C120 C 0.1096(5) 0.3706(4) 0.44606(19) 0.075(2) Uani 1 1 d . U . . .
H12A H 0.0620 0.4254 0.4395 0.113 Uiso 1 1 calc R U . . .
H12B H 0.1666 0.3772 0.4523 0.113 Uiso 1 1 calc R U . . .
H12C H 0.1254 0.3318 0.4192 0.113 Uiso 1 1 calc R U . . .
C121 C -0.1593(3) 0.4005(3) 0.5712(2) 0.0535(15) Uani 1 1 d . U . . .
H12D H -0.1752 0.3687 0.5967 0.080 Uiso 1 1 calc R U . . .
H12E H -0.1623 0.4538 0.5835 0.080 Uiso 1 1 calc R U . . .
H12F H -0.2045 0.4119 0.5489 0.080 Uiso 1 1 calc R U . . .
N3 N 0.1767(2) 0.3588(2) 0.68855(11) 0.0233(7) Uani 1 1 d . U . . .
N4 N 0.0440(2) 0.4387(2) 0.72590(11) 0.0203(7) Uani 1 1 d . U . . .
C131 C 0.0846(3) 0.3711(2) 0.69654(13) 0.0215(9) Uani 1 1 d . U . . .
C132 C 0.1926(3) 0.4191(3) 0.71234(15) 0.0292(10) Uani 1 1 d . U . . .
H132 H 0.2512 0.4242 0.7120 0.035 Uiso 1 1 calc R U . . .
C133 C 0.1093(3) 0.4686(3) 0.73595(14) 0.0268(9) Uani 1 1 d . U . . .
H133 H 0.0974 0.5156 0.7559 0.032 Uiso 1 1 calc R U . . .
C134 C 0.2452(3) 0.2884(3) 0.66066(15) 0.0257(9) Uani 1 1 d . U . . .
C135 C 0.2580(3) 0.2951(3) 0.61308(16) 0.0299(10) Uani 1 1 d . U . . .
C136 C 0.3207(3) 0.2235(3) 0.58713(17) 0.0360(11) Uani 1 1 d . U . . .
H136 H 0.3321 0.2267 0.5544 0.043 Uiso 1 1 calc R U . . .
C137 C 0.3672(3) 0.1481(3) 0.60724(17) 0.0361(11) Uani 1 1 d . U . . .
C138 C 0.3521(3) 0.1449(3) 0.65445(17) 0.0403(12) Uani 1 1 d . U . . .
H138 H 0.3844 0.0936 0.6687 0.048 Uiso 1 1 calc R U . . .
C139 C 0.2908(3) 0.2146(3) 0.68233(17) 0.0395(12) Uani 1 1 d . U . . .
C140 C 0.2035(3) 0.3753(3) 0.59023(15) 0.0377(12) Uani 1 1 d . U . . .
H14A H 0.2221 0.3678 0.5565 0.057 Uiso 1 1 calc R U . . .
H14B H 0.1356 0.3889 0.5976 0.057 Uiso 1 1 calc R U . . .
H14C H 0.2173 0.4212 0.6017 0.057 Uiso 1 1 calc R U . . .
C141 C 0.4325(3) 0.0703(3) 0.57830(19) 0.0482(14) Uani 1 1 d . U . . .
H14D H 0.4353 0.0837 0.5454 0.072 Uiso 1 1 calc R U . . .
H14E H 0.4960 0.0510 0.5872 0.072 Uiso 1 1 calc R U . . .
H14F H 0.4087 0.0260 0.5835 0.072 Uiso 1 1 calc R U . . .
C142 C 0.2732(4) 0.2088(3) 0.73387(18) 0.0679(19) Uani 1 1 d . U . . .
H14G H 0.3116 0.1519 0.7427 0.102 Uiso 1 1 calc R U . . .
H14H H 0.2903 0.2496 0.7490 0.102 Uiso 1 1 calc R U . . .
H14I H 0.2061 0.2212 0.7436 0.102 Uiso 1 1 calc R U . . .
C143 C -0.0548(3) 0.4687(2) 0.74423(14) 0.0225(9) Uani 1 1 d . U . . .
C144 C -0.0797(3) 0.4420(3) 0.78736(14) 0.0236(9) Uani 1 1 d . U . . .
C145 C -0.1753(3) 0.4674(3) 0.80276(15) 0.0282(10) Uani 1 1 d . U . . .
H145 H -0.1943 0.4512 0.8325 0.034 Uiso 1 1 calc R U . . .
C146 C -0.2437(3) 0.5150(3) 0.77681(16) 0.0339(11) Uani 1 1 d . U . . .
C147 C -0.2156(3) 0.5392(3) 0.73367(16) 0.0344(11) Uani 1 1 d . U . . .
H147 H -0.2623 0.5714 0.7152 0.041 Uiso 1 1 calc R U . . .
C148 C -0.1213(3) 0.5176(3) 0.71686(15) 0.0274(9) Uani 1 1 d . U . . .
C149 C -0.0063(3) 0.3852(3) 0.81523(15) 0.0362(11) Uani 1 1 d . U . . .
H14J H 0.0569 0.3743 0.7988 0.054 Uiso 1 1 calc R U . . .
H14K H -0.0142 0.4123 0.8456 0.054 Uiso 1 1 calc R U . . .
H14L H -0.0139 0.3319 0.8195 0.054 Uiso 1 1 calc R U . . .
C150 C -0.3477(3) 0.5413(3) 0.7948(2) 0.0540(15) Uani 1 1 d . U . . .
H15A H -0.3857 0.5748 0.7717 0.081 Uiso 1 1 calc R U . . .
H15B H -0.3612 0.4911 0.8007 0.081 Uiso 1 1 calc R U . . .
H15C H -0.3636 0.5751 0.8237 0.081 Uiso 1 1 calc R U . . .
C151 C -0.0917(3) 0.5448(3) 0.66998(15) 0.0380(12) Uani 1 1 d . U . . .
H15D H -0.0226 0.5238 0.6640 0.057 Uiso 1 1 calc R U . . .
H15E H -0.1144 0.5220 0.6460 0.057 Uiso 1 1 calc R U . . .
H15F H -0.1190 0.6064 0.6695 0.057 Uiso 1 1 calc R U . . .
Cu12 Cu 0.69355(3) 0.92047(3) 0.81753(2) 0.02565(12) Uani 1 1 d . . . . .
N5 N 0.7032(2) 1.0846(2) 0.80679(12) 0.0275(8) Uani 1 1 d . U . . .
N6 N 0.5651(2) 1.0908(2) 0.80219(12) 0.0268(8) Uani 1 1 d . U . . .
C201 C 0.6528(3) 1.0364(3) 0.80853(14) 0.0268(9) Uani 1 1 d . U . . .
C202 C 0.6475(3) 1.1674(3) 0.79930(16) 0.0372(11) Uani 1 1 d . U . . .
H202 H 0.6667 1.2131 0.7968 0.045 Uiso 1 1 calc R U . . .
C203 C 0.5609(3) 1.1704(3) 0.79625(16) 0.0357(11) Uani 1 1 d . U . . .
H203 H 0.5069 1.2188 0.7910 0.043 Uiso 1 1 calc R U . . .
C204 C 0.8027(3) 1.0477(3) 0.81237(16) 0.0314(10) Uani 1 1 d . U . . .
C205 C 0.8680(3) 1.0079(3) 0.77416(17) 0.0374(11) Uani 1 1 d . U . . .
C206 C 0.9615(3) 0.9659(3) 0.7813(2) 0.0469(13) Uani 1 1 d . U . . .
H206 H 1.0083 0.9383 0.7557 0.056 Uiso 1 1 calc R U . . .
C207 C 0.9878(3) 0.9635(3) 0.8245(2) 0.0482(13) Uani 1 1 d . U . . .
C208 C 0.9205(3) 1.0043(3) 0.86136(19) 0.0456(12) Uani 1 1 d . U . . .
H208 H 0.9393 1.0028 0.8912 0.055 Uiso 1 1 calc R U . . .
C209 C 0.8257(3) 1.0476(3) 0.85662(17) 0.0376(11) Uani 1 1 d . U . . .
C210 C 0.8393(4) 1.0076(3) 0.72683(17) 0.0480(14) Uani 1 1 d . U . . .
H21A H 0.8954 0.9763 0.7045 0.072 Uiso 1 1 calc R U . . .
H21B H 0.7944 0.9807 0.7281 0.072 Uiso 1 1 calc R U . . .
H21C H 0.8095 1.0656 0.7171 0.072 Uiso 1 1 calc R U . . .
C211 C 1.0898(3) 0.9138(4) 0.8323(2) 0.074(2) Uani 1 1 d . U . . .
H21D H 1.0955 0.9193 0.8651 0.111 Uiso 1 1 calc R U . . .
H21E H 1.1086 0.8544 0.8237 0.111 Uiso 1 1 calc R U . . .
H21F H 1.1312 0.9358 0.8131 0.111 Uiso 1 1 calc R U . . .
C212 C 0.7503(4) 1.0887(4) 0.89700(18) 0.0572(16) Uani 1 1 d . U . . .
H21G H 0.7794 1.0825 0.9254 0.086 Uiso 1 1 calc R U . . .
H21H H 0.7171 1.1486 0.8915 0.086 Uiso 1 1 calc R U . . .
H21I H 0.7052 1.0618 0.9005 0.086 Uiso 1 1 calc R U . . .
C213 C 0.4923(3) 1.0608(3) 0.79986(16) 0.0331(10) Uani 1 1 d . U . . .
C214 C 0.4912(3) 1.0224(3) 0.75897(16) 0.0330(10) Uani 1 1 d . U . . .
C215 C 0.4245(3) 0.9882(3) 0.75775(17) 0.0358(11) Uani 1 1 d . U . . .
H215 H 0.4230 0.9618 0.7298 0.043 Uiso 1 1 calc R U . . .
C216 C 0.3611(3) 0.9918(3) 0.79586(19) 0.0452(12) Uani 1 1 d . U . . .
C217 C 0.3655(4) 1.0294(4) 0.8359(2) 0.0641(16) Uani 1 1 d . U . . .
H217 H 0.3221 1.0316 0.8627 0.077 Uiso 1 1 calc R U . . .
C218 C 0.4306(4) 1.0641(4) 0.8389(2) 0.0584(15) Uani 1 1 d . U . . .
C219 C 0.5617(4) 1.0170(4) 0.71672(17) 0.0528(14) Uani 1 1 d . U . . .
H21J H 0.5506 0.9879 0.6911 0.079 Uiso 1 1 calc R U . . .
H21K H 0.5542 1.0738 0.7077 0.079 Uiso 1 1 calc R U . . .
H21L H 0.6259 0.9857 0.7239 0.079 Uiso 1 1 calc R U . . .
C220 C 0.2883(3) 0.9550(4) 0.7946(2) 0.0625(17) Uani 1 1 d . U . . .
H22A H 0.2495 0.9636 0.8251 0.094 Uiso 1 1 calc R U . . .
H22B H 0.2477 0.9828 0.7711 0.094 Uiso 1 1 calc R U . . .
H22C H 0.3203 0.8946 0.7867 0.094 Uiso 1 1 calc R U . . .
C221 C 0.4367(5) 1.1016(5) 0.8841(2) 0.104(3) Uani 1 1 d . U . . .
H22D H 0.3875 1.0987 0.9081 0.156 Uiso 1 1 calc R U . . .
H22E H 0.4990 1.0699 0.8935 0.156 Uiso 1 1 calc R U . . .
H22F H 0.4276 1.1604 0.8800 0.156 Uiso 1 1 calc R U . . .
N7 N 0.8030(2) 0.7424(2) 0.79714(12) 0.0270(8) Uani 1 1 d . U . . .
N8 N 0.7116(3) 0.7636(2) 0.86121(12) 0.0320(9) Uani 1 1 d . U . . .
C231 C 0.7365(3) 0.8043(3) 0.82543(14) 0.0272(9) Uani 1 1 d . U . . .
C232 C 0.8196(3) 0.6643(3) 0.81476(15) 0.0340(11) Uani 1 1 d . U . . .
H232 H 0.8632 0.6116 0.8010 0.041 Uiso 1 1 calc R U . . .
C233 C 0.7627(3) 0.6771(3) 0.85485(16) 0.0403(12) Uani 1 1 d . U . . .
H233 H 0.7578 0.6352 0.8753 0.048 Uiso 1 1 calc R U . . .
C234 C 0.8451(3) 0.7559(3) 0.75248(15) 0.0277(9) Uani 1 1 d . U . . .
C235 C 0.9348(3) 0.7567(3) 0.74753(19) 0.0420(12) Uani 1 1 d . U . . .
C236 C 0.9740(4) 0.7662(3) 0.7031(2) 0.0551(15) Uani 1 1 d . U . . .
H236 H 1.0356 0.7663 0.6987 0.066 Uiso 1 1 calc R U . . .
C237 C 0.9277(4) 0.7755(3) 0.6652(2) 0.0537(15) Uani 1 1 d . U . . .
C238 C 0.8375(4) 0.7773(3) 0.67230(17) 0.0457(13) Uani 1 1 d . U . . .
H238 H 0.8037 0.7858 0.6466 0.055 Uiso 1 1 calc R U . . .
C239 C 0.7943(3) 0.7673(3) 0.71576(15) 0.0302(10) Uani 1 1 d . U . . .
C240 C 0.9854(4) 0.7495(4) 0.7884(2) 0.0685(19) Uani 1 1 d . U . . .
H24A H 1.0472 0.7512 0.7782 0.103 Uiso 1 1 calc R U . . .
H24B H 0.9480 0.7963 0.8107 0.103 Uiso 1 1 calc R U . . .
H24C H 0.9942 0.6961 0.8033 0.103 Uiso 1 1 calc R U . . .
C241 C 0.9760(5) 0.7830(4) 0.6183(2) 0.091(2) Uani 1 1 d . U . . .
H24D H 0.9338 0.7892 0.5951 0.136 Uiso 1 1 calc R U . . .
H24E H 0.9917 0.8325 0.6185 0.136 Uiso 1 1 calc R U . . .
H24F H 1.0342 0.7324 0.6106 0.136 Uiso 1 1 calc R U . . .
C242 C 0.6961(3) 0.7693(3) 0.72189(17) 0.0434(13) Uani 1 1 d . U . . .
H24G H 0.6724 0.7779 0.6919 0.065 Uiso 1 1 calc R U . . .
H24H H 0.6973 0.7158 0.7340 0.065 Uiso 1 1 calc R U . . .
H24I H 0.6545 0.8154 0.7437 0.065 Uiso 1 1 calc R U . . .
C243 C 0.6371(3) 0.8044(3) 0.89853(16) 0.0369(11) Uani 1 1 d . U . . .
C244 C 0.5452(4) 0.8186(3) 0.89279(18) 0.0444(12) Uani 1 1 d . U . . .
C245 C 0.4751(4) 0.8553(3) 0.92996(19) 0.0529(14) Uani 1 1 d . U . . .
H245 H 0.4114 0.8659 0.9270 0.063 Uiso 1 1 calc R U . . .
C246 C 0.4960(4) 0.8767(4) 0.9710(2) 0.0601(16) Uani 1 1 d . U . . .
C247 C 0.5879(4) 0.8617(4) 0.97510(18) 0.0635(17) Uani 1 1 d . U . . .
H247 H 0.6016 0.8764 1.0037 0.076 Uiso 1 1 calc R U . . .
C248 C 0.6622(4) 0.8258(3) 0.93892(17) 0.0477(13) Uani 1 1 d . U . . .
C249 C 0.5207(4) 0.7949(4) 0.84808(19) 0.0573(15) Uani 1 1 d . U . . .
H24J H 0.5784 0.7699 0.8257 0.086 Uiso 1 1 calc R U . . .
H24K H 0.4918 0.7541 0.8543 0.086 Uiso 1 1 calc R U . . .
H24L H 0.4760 0.8454 0.8353 0.086 Uiso 1 1 calc R U . . .
C250 C 0.4190(5) 0.9135(4) 1.0112(2) 0.090(2) Uani 1 1 d . U . . .
H25A H 0.4459 0.9250 1.0375 0.135 Uiso 1 1 calc R U . . .
H25B H 0.3708 0.9660 1.0023 0.135 Uiso 1 1 calc R U . . .
H25C H 0.3902 0.8734 1.0202 0.135 Uiso 1 1 calc R U . . .
C251 C 0.7613(4) 0.8109(4) 0.94361(19) 0.0699(19) Uani 1 1 d . U . . .
H25D H 0.7638 0.8303 0.9746 0.105 Uiso 1 1 calc R U . . .
H25E H 0.8011 0.7507 0.9392 0.105 Uiso 1 1 calc R U . . .
H25F H 0.7845 0.8420 0.9201 0.105 Uiso 1 1 calc R U . . .
C301 C 0.4844(3) 0.7179(3) 0.34159(17) 0.0490(14) Uani 1 1 d . . . . .
H30A H 0.4684 0.6864 0.3677 0.059 Uiso 1 1 calc R U . . .
H30B H 0.5297 0.7397 0.3508 0.059 Uiso 1 1 calc R U . . .
Cl11 Cl 0.53831(10) 0.64941(11) 0.29310(5) 0.0692(5) Uani 1 1 d . . . . .
Cl12 Cl 0.38248(9) 0.80193(9) 0.33123(5) 0.0544(4) Uani 1 1 d . . . . .

loop_
_atom_site_aniso_label
_atom_site_aniso_U_11
_atom_site_aniso_U_22
_atom_site_aniso_U_33
_atom_site_aniso_U_23
_atom_site_aniso_U_13
_atom_site_aniso_U_12
Ru1 0.02460(15) 0.01782(18) 0.01948(18) -0.00001(14) -0.00458(13) -0.00680(14)
Ru2 0.02637(16) 0.01648(18) 0.02004(18) 0.00197(14) -0.00698(13) -0.00654(14)
Ru3 0.02739(16) 0.01647(18) 0.01915(18) 0.00127(14) -0.00555(13) -0.00741(14)
Ru4 0.03255(17) 0.02293(19) 0.01910(18) 0.00231(15) -0.00230(14) -0.00997(15)
Ru5 0.03763(18) 0.02090(19) 0.02011(19) -0.00017(15) -0.00997(15) -0.01032(15)
Ru6 0.02898(16) 0.01992(19) 0.02295(19) -0.00164(15) -0.00339(14) -0.00438(15)
Cu1 0.0296(2) 0.0291(3) 0.0199(3) -0.0014(2) -0.0035(2) -0.0072(2)
Cu2 0.0386(3) 0.0195(3) 0.0426(4) 0.0065(2) -0.0146(3) -0.0131(2)
Cl1 0.0354(5) 0.0196(5) 0.0244(6) -0.0001(4) -0.0004(4) -0.0119(4)
C1 0.0267(19) 0.023(2) 0.020(2) 0.0038(18) -0.0072(17) -0.0115(18)
C2 0.035(2) 0.022(2) 0.030(3) 0.009(2) -0.0100(19) -0.008(2)
C3 0.0242(19) 0.022(2) 0.034(3) 0.001(2) -0.0072(18) -0.0085(18)
C4 0.029(2) 0.017(2) 0.028(3) 0.0005(19) -0.0064(18) -0.0070(18)
C5 0.029(2) 0.027(3) 0.032(3) -0.003(2) -0.0016(19) -0.0051(19)
C6 0.036(2) 0.017(2) 0.025(2) -0.0014(19) -0.0073(19) -0.0041(19)
C7 0.042(3) 0.029(3) 0.034(3) -0.006(2) -0.006(2) -0.009(2)
C8 0.038(2) 0.034(3) 0.022(2) -0.001(2) -0.0044(19) -0.015(2)
C9 0.047(3) 0.026(3) 0.032(3) -0.004(2) -0.010(2) -0.009(2)
C10 0.052(3) 0.027(3) 0.031(3) 0.008(2) -0.019(2) -0.014(2)
C11 0.049(3) 0.030(3) 0.032(3) 0.000(2) -0.009(2) -0.016(2)
C12 0.045(2) 0.026(3) 0.028(3) -0.002(2) -0.017(2) -0.011(2)
C13 0.040(2) 0.032(3) 0.029(3) 0.005(2) 0.001(2) -0.013(2)
C14 0.033(2) 0.021(2) 0.025(2) 0.0002(19) -0.0074(18) -0.0094(19)
C15 0.054(3) 0.042(3) 0.027(3) 0.003(2) -0.002(2) -0.025(3)
C16 0.035(2) 0.032(3) 0.027(3) 0.011(2) -0.014(2) -0.011(2)
C17 0.040(2) 0.035(3) 0.031(3) 0.005(2) -0.006(2) -0.016(2)
O2 0.0407(17) 0.043(2) 0.051(2) 0.0095(17) -0.0146(16) -0.0270(17)
O3 0.0374(16) 0.043(2) 0.0228(18) 0.0005(15) -0.0100(14) -0.0153(15)
O4 0.0528(19) 0.0290(18) 0.0257(18) 0.0042(14) -0.0069(15) -0.0189(15)
O5 0.0303(16) 0.041(2) 0.047(2) -0.0105(17) -0.0117(15) -0.0010(15)
O6 0.0483(18) 0.0183(18) 0.041(2) 0.0063(15) -0.0030(15) -0.0025(15)
O7 0.0353(18) 0.052(2) 0.067(3) -0.020(2) -0.0016(18) 0.0041(18)
O8 0.051(2) 0.074(3) 0.040(2) -0.0044(19) -0.0045(16) -0.044(2)
O9 0.059(2) 0.033(2) 0.047(2) -0.0127(18) -0.0152(18) -0.0100(17)
O10 0.079(2) 0.044(2) 0.040(2) 0.0046(17) -0.0238(19) -0.039(2)
O11 0.092(3) 0.054(2) 0.024(2) 0.0033(17) -0.0151(19) -0.033(2)
O12 0.0489(19) 0.040(2) 0.053(2) -0.0029(17) -0.0314(17) -0.0110(17)
O13 0.059(2) 0.054(2) 0.037(2) 0.0210(18) -0.0195(17) -0.0221(19)
O14 0.0471(18) 0.0255(19) 0.037(2) 0.0071(15) -0.0121(15) -0.0088(15)
O15 0.078(2) 0.057(3) 0.042(2) 0.0042(18) 0.0009(19) -0.049(2)
O16 0.0271(16) 0.061(2) 0.037(2) 0.0078(17) -0.0053(15) -0.0141(16)
O17 0.0464(18) 0.046(2) 0.0295(19) -0.0008(17) 0.0073(16) -0.0078(17)
Ru11 0.0201(2) 0.0266(3) 0.0230(3) 0.0056(2) -0.0059(2) -0.0103(2)
Ru12 0.0213(2) 0.0581(4) 0.0203(3) 0.0163(3) -0.0055(2) -0.0170(3)
Ru13 0.0227(2) 0.0362(3) 0.0197(3) 0.0100(2) -0.0070(2) -0.0124(2)
Ru14 0.0314(3) 0.0314(3) 0.0256(3) 0.0113(2) -0.0137(2) -0.0184(2)
Ru15 0.0269(2) 0.0284(3) 0.0220(3) 0.0036(2) -0.0045(2) -0.0117(2)
Ru16 0.0431(3) 0.0491(4) 0.0334(3) 0.0210(3) -0.0229(3) -0.0340(3)
Cu3 0.0386(4) 0.0382(5) 0.0198(4) 0.0060(4) -0.0075(4) -0.0186(4)
Cu4 0.0209(4) 0.0294(5) 0.0382(5) 0.0030(4) -0.0025(4) -0.0088(4)
Cl2 0.0237(8) 0.0494(12) 0.0231(9) -0.0014(8) -0.0051(7) -0.0114(8)
C21 0.022(2) 0.023(4) 0.022(2) 0.002(3) -0.0055(17) -0.010(3)
C22 0.024(3) 0.048(4) 0.028(4) 0.014(3) -0.010(3) -0.014(3)
C23 0.036(3) 0.045(4) 0.030(4) -0.001(3) -0.004(3) -0.016(3)
C24 0.041(8) 0.029(8) 0.027(5) -0.004(6) -0.006(7) -0.012(6)
C25 0.076(6) 0.049(5) 0.052(7) 0.006(5) -0.036(5) -0.037(5)
C26 0.028(3) 0.031(6) 0.037(5) 0.009(4) -0.010(3) -0.007(4)
C27 0.066(4) 0.057(4) 0.041(4) 0.023(3) -0.032(3) -0.042(4)
C28 0.070(5) 0.118(8) 0.056(5) 0.054(6) -0.046(4) -0.074(6)
C29 0.028(3) 0.103(5) 0.041(4) 0.033(4) -0.003(3) -0.030(4)
C30 0.036(3) 0.034(4) 0.040(4) 0.011(3) -0.020(3) -0.016(3)
C31 0.029(3) 0.042(7) 0.027(4) 0.008(6) -0.012(3) -0.014(6)
C32 0.054(4) 0.066(5) 0.022(4) 0.003(4) -0.005(3) -0.005(4)
C33 0.023(6) 0.029(6) 0.040(4) 0.007(4) -0.004(5) -0.011(4)
C34 0.026(3) 0.022(4) 0.025(3) 0.004(4) -0.006(3) -0.014(3)
C35 0.043(4) 0.044(4) 0.036(4) 0.017(3) -0.021(3) -0.024(3)
C36 0.045(4) 0.046(4) 0.043(4) 0.016(4) -0.019(3) -0.031(3)
C37 0.034(3) 0.072(5) 0.035(4) 0.022(4) -0.005(3) -0.023(4)
O22 0.038(3) 0.053(4) 0.044(3) 0.023(3) -0.006(3) -0.014(3)
O23 0.055(3) 0.057(4) 0.028(3) 0.000(3) -0.010(3) -0.023(3)
O24 0.038(3) 0.033(3) 0.046(3) -0.006(3) -0.007(3) -0.006(2)
O25 0.067(6) 0.039(5) 0.051(6) -0.006(4) -0.015(5) -0.025(5)
O26 0.050(5) 0.038(6) 0.070(5) 0.014(5) -0.030(4) -0.014(3)
O27 0.090(4) 0.050(4) 0.073(4) 0.036(3) -0.053(3) -0.053(3)
O28 0.103(4) 0.160(6) 0.083(5) 0.058(4) -0.050(4) -0.101(5)
O29 0.042(4) 0.151(6) 0.066(5) 0.045(5) -0.013(3) -0.041(4)
O30 0.064(3) 0.049(4) 0.060(4) 0.018(3) -0.039(3) -0.035(3)
O31 0.028(3) 0.064(4) 0.044(5) 0.009(5) 0.001(4) -0.004(3)
O32 0.081(4) 0.080(5) 0.030(3) -0.010(3) 0.006(3) -0.007(4)
O33 0.036(4) 0.043(4) 0.038(5) 0.001(4) 0.009(3) -0.021(4)
O34 0.035(3) 0.038(6) 0.034(4) 0.000(5) -0.018(3) -0.022(5)
O35 0.058(3) 0.033(3) 0.051(3) 0.004(3) -0.019(3) -0.008(3)
O36 0.064(3) 0.048(3) 0.034(3) 0.022(3) -0.015(3) -0.030(3)
O37 0.044(3) 0.118(5) 0.036(3) 0.038(3) -0.011(2) -0.037(3)
Ru21 0.0332(5) 0.0263(6) 0.0164(5) 0.0011(4) -0.0056(4) -0.0116(4)
Ru22 0.0241(5) 0.0262(6) 0.0203(5) 0.0041(4) -0.0038(4) -0.0112(4)
Ru23 0.0259(5) 0.0317(6) 0.0198(5) 0.0035(4) -0.0023(4) -0.0147(4)
Ru24 0.0253(5) 0.0275(6) 0.0221(6) -0.0009(4) -0.0044(4) -0.0075(4)
Ru25 0.0400(5) 0.0267(6) 0.0214(6) 0.0036(4) -0.0075(4) -0.0176(5)
Ru26 0.0304(5) 0.0309(6) 0.0161(5) 0.0001(4) -0.0051(4) -0.0147(5)
Cu5 0.0434(9) 0.0316(10) 0.0310(9) 0.0094(8) -0.0126(7) -0.0148(8)
Cu6 0.0383(8) 0.0343(10) 0.0311(9) 0.0029(8) -0.0098(7) -0.0189(8)
Cl3 0.052(2) 0.035(2) 0.059(2) 0.0230(18) -0.0344(18) -0.0250(17)
C41 0.022(2) 0.023(4) 0.022(2) 0.002(3) -0.0055(17) -0.010(3)
C42 0.043(6) 0.071(7) 0.033(7) -0.001(6) -0.010(5) -0.034(6)
C43 0.080(6) 0.087(7) 0.047(6) 0.038(6) -0.029(5) -0.068(6)
C44 0.022(5) 0.025(6) 0.026(5) 0.001(4) -0.001(4) -0.009(4)
C45 0.059(8) 0.049(7) 0.045(9) 0.000(8) -0.020(7) -0.029(7)
C46 0.036(5) 0.044(6) 0.023(6) -0.003(5) -0.002(5) -0.028(5)
C47 0.034(10) 0.033(10) 0.025(7) -0.003(8) -0.007(8) -0.004(7)
C48 0.030(10) 0.034(9) 0.047(7) 0.003(7) 0.004(9) -0.008(8)
C49 0.045(6) 0.040(6) 0.035(6) 0.011(5) -0.012(5) -0.013(5)
C50 0.061(5) 0.052(6) 0.034(6) 0.024(5) -0.021(5) -0.039(5)
C51 0.034(5) 0.067(6) 0.031(5) 0.015(5) -0.011(5) -0.021(5)
C52 0.055(6) 0.047(7) 0.024(6) 0.009(5) -0.007(5) -0.027(6)
C53 0.042(5) 0.042(6) 0.030(5) 0.000(5) -0.006(5) -0.010(5)
C54 0.058(6) 0.055(6) 0.050(6) 0.020(5) -0.014(5) -0.027(5)
C55 0.033(7) 0.027(10) 0.044(8) 0.009(8) -0.011(6) -0.011(7)
C56 0.034(5) 0.038(6) 0.035(5) 0.004(5) -0.006(4) -0.013(4)
C57 0.031(6) 0.056(9) 0.029(7) 0.001(7) -0.007(6) -0.015(7)
O42 0.063(7) 0.081(8) 0.045(7) -0.001(6) 0.015(5) -0.051(6)
O43 0.092(8) 0.092(9) 0.050(7) 0.025(8) -0.032(6) -0.067(8)
O44 0.035(6) 0.020(7) 0.028(6) 0.000(6) -0.007(5) -0.013(5)
O45 0.062(10) 0.050(9) 0.050(9) -0.015(7) -0.013(9) -0.022(8)
O46 0.050(5) 0.061(7) 0.029(5) 0.014(5) -0.005(5) -0.032(5)
O47 0.041(5) 0.055(7) 0.027(5) -0.015(5) -0.001(5) -0.002(5)
O48 0.039(8) 0.039(6) 0.061(10) 0.012(7) 0.013(6) -0.017(7)
O49 0.066(6) 0.053(6) 0.035(6) 0.012(5) -0.009(5) -0.024(5)
O50 0.077(6) 0.082(7) 0.036(6) 0.029(5) -0.024(5) -0.056(6)
O51 0.040(5) 0.073(7) 0.030(5) -0.015(5) 0.009(4) -0.018(5)
O52 0.075(6) 0.051(6) 0.028(5) 0.011(5) -0.003(5) -0.022(5)
O53 0.068(6) 0.033(6) 0.034(6) -0.003(5) -0.012(5) -0.024(5)
O54 0.082(7) 0.035(6) 0.083(7) -0.005(6) -0.007(6) -0.010(6)
O55 0.055(7) 0.031(7) 0.060(7) 0.011(6) -0.014(5) -0.023(5)
O56 0.039(7) 0.042(6) 0.047(9) 0.012(8) 0.000(7) -0.008(6)
O57 0.026(5) 0.080(9) 0.055(7) -0.010(6) -0.011(5) 0.001(6)
Cu11 0.0235(2) 0.0197(3) 0.0244(3) -0.0016(2) 0.0002(2) -0.0101(2)
N1 0.0345(18) 0.030(2) 0.038(2) 0.0046(17) -0.0040(16) -0.0202(16)
N2 0.0286(16) 0.0225(19) 0.030(2) 0.0022(16) -0.0092(15) -0.0117(15)
C101 0.0231(18) 0.017(2) 0.031(2) 0.0015(18) -0.0043(17) -0.0059(17)
C102 0.046(2) 0.038(3) 0.049(3) 0.003(2) -0.010(2) -0.030(2)
C103 0.047(2) 0.036(3) 0.047(3) -0.002(2) -0.014(2) -0.023(2)
C104 0.038(2) 0.027(2) 0.034(2) 0.0048(19) -0.0007(19) -0.0243(19)
C105 0.032(2) 0.032(3) 0.049(3) 0.000(2) 0.001(2) -0.022(2)
C106 0.043(2) 0.034(3) 0.052(3) -0.005(2) 0.010(2) -0.027(2)
C107 0.060(3) 0.030(3) 0.039(3) 0.000(2) 0.010(2) -0.027(2)
C108 0.052(3) 0.028(3) 0.039(3) 0.008(2) -0.003(2) -0.021(2)
C109 0.040(2) 0.027(2) 0.037(3) 0.007(2) -0.001(2) -0.019(2)
C110 0.040(3) 0.041(3) 0.067(4) -0.008(3) -0.005(3) -0.013(2)
C111 0.081(4) 0.046(4) 0.048(4) -0.002(3) 0.018(3) -0.028(3)
C112 0.046(3) 0.039(3) 0.034(3) 0.003(2) 0.001(2) -0.010(2)
C113 0.0293(19) 0.027(2) 0.030(2) -0.0013(19) -0.0068(18) -0.0119(18)
C114 0.037(2) 0.034(3) 0.048(3) -0.013(2) 0.000(2) -0.012(2)
C115 0.047(3) 0.053(3) 0.049(3) -0.022(3) 0.015(2) -0.027(2)
C116 0.063(3) 0.067(3) 0.033(3) -0.001(3) -0.006(2) -0.045(3)
C117 0.059(3) 0.052(3) 0.043(3) 0.018(2) -0.023(2) -0.034(3)
C118 0.036(2) 0.038(3) 0.037(3) 0.005(2) -0.014(2) -0.021(2)
C119 0.036(3) 0.033(3) 0.114(5) 0.008(3) 0.003(3) 0.002(2)
C120 0.099(5) 0.118(6) 0.040(4) 0.013(4) -0.005(3) -0.078(5)
C121 0.037(3) 0.038(3) 0.077(4) 0.020(3) -0.017(3) -0.003(2)
N3 0.0262(16) 0.0200(18) 0.0250(19) 0.0006(15) 0.0006(14) -0.0120(14)
N4 0.0231(15) 0.0173(18) 0.0201(18) 0.0012(14) -0.0017(13) -0.0081(14)
C131 0.0247(18) 0.020(2) 0.019(2) 0.0038(17) 0.0014(16) -0.0094(17)
C132 0.030(2) 0.030(2) 0.034(2) 0.003(2) -0.0048(18) -0.0193(19)
C133 0.037(2) 0.027(2) 0.025(2) -0.0001(18) -0.0081(18) -0.0193(19)
C134 0.0249(18) 0.023(2) 0.030(2) -0.0012(18) 0.0002(17) -0.0107(17)
C135 0.0241(19) 0.027(2) 0.039(3) 0.000(2) 0.0041(18) -0.0129(18)
C136 0.037(2) 0.030(3) 0.036(3) -0.006(2) 0.013(2) -0.013(2)
C137 0.034(2) 0.026(2) 0.045(3) -0.009(2) 0.009(2) -0.0127(19)
C138 0.043(2) 0.024(2) 0.042(3) 0.002(2) -0.001(2) -0.003(2)
C139 0.042(2) 0.031(3) 0.035(3) 0.001(2) 0.001(2) -0.006(2)
C140 0.041(2) 0.040(3) 0.027(3) 0.003(2) 0.001(2) -0.013(2)
C141 0.045(3) 0.028(3) 0.061(4) -0.004(3) 0.013(3) -0.010(2)
C142 0.098(4) 0.035(3) 0.040(3) 0.009(3) -0.004(3) 0.004(3)
C143 0.0275(18) 0.017(2) 0.023(2) -0.0028(17) -0.0037(16) -0.0077(16)
C144 0.034(2) 0.020(2) 0.022(2) -0.0018(17) -0.0012(17) -0.0165(18)
C145 0.035(2) 0.022(2) 0.028(2) -0.0027(19) 0.0041(18) -0.0157(19)
C146 0.029(2) 0.030(2) 0.040(3) -0.008(2) 0.0028(19) -0.0102(19)
C147 0.029(2) 0.028(2) 0.041(3) 0.002(2) -0.0138(19) -0.0035(19)
C148 0.034(2) 0.019(2) 0.026(2) -0.0027(18) -0.0044(18) -0.0078(18)
C149 0.047(3) 0.034(3) 0.028(3) 0.008(2) -0.006(2) -0.017(2)
C150 0.033(2) 0.049(3) 0.074(4) 0.001(3) 0.007(3) -0.014(2)
C151 0.045(3) 0.033(3) 0.029(3) 0.007(2) -0.010(2) -0.008(2)
Cu12 0.0321(3) 0.0186(3) 0.0280(3) 0.0043(2) -0.0049(2) -0.0119(2)
N5 0.0350(17) 0.0196(19) 0.029(2) 0.0012(15) -0.0029(15) -0.0126(15)
N6 0.0325(17) 0.0177(18) 0.030(2) -0.0043(15) -0.0066(15) -0.0091(15)
C201 0.033(2) 0.025(2) 0.025(2) -0.0014(18) -0.0037(17) -0.0131(18)
C202 0.051(3) 0.017(2) 0.044(3) 0.003(2) -0.006(2) -0.015(2)
C203 0.041(2) 0.019(2) 0.046(3) 0.002(2) -0.011(2) -0.009(2)
C204 0.032(2) 0.022(2) 0.044(3) 0.008(2) -0.0042(19) -0.0151(18)
C205 0.041(2) 0.027(2) 0.046(3) 0.006(2) 0.005(2) -0.019(2)
C206 0.036(2) 0.034(3) 0.067(3) 0.007(3) 0.009(2) -0.016(2)
C207 0.032(2) 0.038(3) 0.078(4) 0.013(3) -0.002(2) -0.019(2)
C208 0.041(2) 0.048(3) 0.058(3) 0.021(3) -0.018(2) -0.027(2)
C209 0.033(2) 0.045(3) 0.042(3) 0.008(2) -0.004(2) -0.023(2)
C210 0.056(3) 0.040(3) 0.046(3) 0.000(3) 0.009(3) -0.022(3)
C211 0.036(3) 0.067(4) 0.119(6) 0.025(4) -0.012(3) -0.023(3)
C212 0.055(3) 0.087(5) 0.038(3) -0.002(3) -0.007(3) -0.037(3)
C213 0.030(2) 0.026(2) 0.043(3) 0.000(2) -0.0091(19) -0.0103(18)
C214 0.040(2) 0.022(2) 0.037(3) 0.002(2) -0.012(2) -0.0110(19)
C215 0.040(2) 0.031(3) 0.042(3) 0.002(2) -0.016(2) -0.017(2)
C216 0.037(2) 0.048(3) 0.055(3) -0.010(3) -0.004(2) -0.021(2)
C217 0.054(3) 0.081(4) 0.061(4) -0.025(3) 0.018(3) -0.037(3)
C218 0.052(3) 0.071(4) 0.055(3) -0.031(3) 0.009(3) -0.031(3)
C219 0.079(4) 0.064(4) 0.033(3) -0.006(3) 0.000(3) -0.048(3)
C220 0.043(3) 0.078(4) 0.073(4) -0.013(3) 0.001(3) -0.033(3)
C221 0.104(5) 0.149(6) 0.084(5) -0.050(4) 0.027(4) -0.086(5)
N7 0.0380(18) 0.0179(18) 0.0270(19) 0.0065(15) -0.0054(15) -0.0130(15)
N8 0.049(2) 0.0209(19) 0.0245(19) 0.0024(16) 0.0013(16) -0.0147(17)
C231 0.039(2) 0.021(2) 0.025(2) 0.0047(18) -0.0078(18) -0.0157(19)
C232 0.050(2) 0.020(2) 0.028(2) 0.0005(19) -0.001(2) -0.011(2)
C233 0.064(3) 0.018(2) 0.035(3) 0.006(2) 0.000(2) -0.015(2)
C234 0.036(2) 0.016(2) 0.032(2) 0.0042(18) -0.0058(18) -0.0112(18)
C235 0.043(2) 0.031(3) 0.059(3) 0.019(2) -0.016(2) -0.020(2)
C236 0.040(3) 0.044(3) 0.075(4) 0.019(3) 0.007(3) -0.017(2)
C237 0.070(3) 0.031(3) 0.047(3) 0.010(2) 0.013(3) -0.014(3)
C238 0.069(3) 0.031(3) 0.033(3) 0.001(2) -0.004(2) -0.017(2)
C239 0.042(2) 0.016(2) 0.029(2) -0.0004(18) -0.0064(19) -0.0077(19)
C240 0.071(4) 0.078(4) 0.089(5) 0.046(4) -0.046(3) -0.055(3)
C241 0.121(6) 0.072(5) 0.060(4) 0.010(4) 0.042(4) -0.036(4)
C242 0.052(3) 0.038(3) 0.046(3) 0.006(2) -0.024(2) -0.019(2)
C243 0.056(3) 0.024(2) 0.027(2) 0.0067(19) 0.002(2) -0.015(2)
C244 0.057(3) 0.032(3) 0.043(3) 0.008(2) 0.007(2) -0.022(2)
C245 0.061(3) 0.040(3) 0.050(3) 0.007(3) 0.014(3) -0.019(2)
C246 0.072(3) 0.044(3) 0.040(3) 0.008(3) 0.009(3) -0.003(3)
C247 0.089(4) 0.050(3) 0.028(3) -0.003(2) -0.004(3) -0.004(3)
C248 0.065(3) 0.041(3) 0.028(3) 0.004(2) -0.006(2) -0.011(2)
C249 0.055(3) 0.066(4) 0.058(4) -0.016(3) 0.003(3) -0.034(3)
C250 0.094(5) 0.082(5) 0.052(4) 0.000(4) 0.027(4) -0.002(4)
C251 0.077(4) 0.081(5) 0.038(3) -0.007(3) -0.027(3) -0.010(4)
C301 0.051(3) 0.051(4) 0.033(3) -0.004(3) -0.008(2) -0.008(3)
Cl11 0.0519(8) 0.0913(13) 0.0492(9) -0.0306(8) -0.0017(7) -0.0130(8)
Cl12 0.0565(7) 0.0450(8) 0.0564(9) 0.0096(7) -0.0172(7) -0.0121(7)

loop_
_atom_type_symbol
_atom_type_description
_atom_type_scat_dispersion_real
_atom_type_scat_dispersion_imag
_atom_type_scat_source
C C 0.0033 0.0016 'International Tables Vol C Tables 4.2.6.8 and 6.1.1.4'
H H 0.0000 0.0000 'International Tables Vol C Tables 4.2.6.8 and 6.1.1.4'
Cl Cl 0.1484 0.1585 'International Tables Vol C Tables 4.2.6.8 and 6.1.1.4'
Cu Cu 0.3201 1.2651 'International Tables Vol C Tables 4.2.6.8 and 6.1.1.4'
N N 0.0061 0.0033 'International Tables Vol C Tables 4.2.6.8 and 6.1.1.4'
O O 0.0106 0.0060 'International Tables Vol C Tables 4.2.6.8 and 6.1.1.4'
Ru Ru -1.2594 0.8363 'International Tables Vol C Tables 4.2.6.8 and 6.1.1.4'

loop_
_geom_angle_atom_site_label_1
_geom_angle_atom_site_label_2
_geom_angle_atom_site_label_3
_geom_angle
_geom_angle_site_symmetry_1
_geom_angle_site_symmetry_3
_geom_angle_publ_flag
C3 Ru1 C2 90.38(18) . . ?
C3 Ru1 C5 87.22(17) . . ?
C2 Ru1 C5 90.22(18) . . ?
C3 Ru1 C1 132.21(17) . . ?
C2 Ru1 C1 136.69(17) . . ?
C5 Ru1 C1 98.15(17) . . ?
C3 Ru1 Cu2 107.60(12) . 2_666 ?
C2 Ru1 Cu2 70.55(12) . 2_666 ?
C5 Ru1 Cu2 155.32(13) . 2_666 ?
C1 Ru1 Cu2 86.50(11) . 2_666 ?
C3 Ru1 Cu1 66.50(11) . . ?
C2 Ru1 Cu1 113.00(13) . . ?
C5 Ru1 Cu1 144.02(13) . . ?
C1 Ru1 Cu1 83.73(11) . . ?
Cu2 Ru1 Cu1 60.413(19) 2_666 . ?
C3 Ru1 Ru6 120.31(13) . . ?
C2 Ru1 Ru6 124.24(13) . . ?
C5 Ru1 Ru6 51.05(13) . . ?
C1 Ru1 Ru6 47.12(11) . . ?
Cu2 Ru1 Ru6 128.128(19) 2_666 . ?
Cu1 Ru1 Ru6 121.542(19) . . ?
C3 Ru1 Ru3 88.07(13) . . ?
C2 Ru1 Ru3 176.59(13) . . ?
C5 Ru1 Ru3 92.73(13) . . ?
C1 Ru1 Ru3 44.44(11) . . ?
Cu2 Ru1 Ru3 107.049(18) 2_666 . ?
Cu1 Ru1 Ru3 63.592(16) . . ?
Ru6 Ru1 Ru3 59.107(12) . . ?
C3 Ru1 Ru4 174.48(12) . . ?
C2 Ru1 Ru4 91.70(13) . . ?
C5 Ru1 Ru4 97.87(13) . . ?
C1 Ru1 Ru4 45.14(11) . . ?
Cu2 Ru1 Ru4 68.380(17) 2_666 . ?
Cu1 Ru1 Ru4 107.988(17) . . ?
Ru6 Ru1 Ru4 62.295(13) . . ?
Ru3 Ru1 Ru4 89.574(14) . . ?
C3 Ru1 Ru2 118.14(11) . . ?
C2 Ru1 Ru2 120.41(12) . . ?
C5 Ru1 Ru2 137.74(13) . . ?
C1 Ru1 Ru2 39.61(11) . . ?
Cu2 Ru1 Ru2 51.864(15) 2_666 . ?
Cu1 Ru1 Ru2 52.571(14) . . ?
Ru6 Ru1 Ru2 86.729(13) . . ?
Ru3 Ru1 Ru2 57.963(11) . . ?
Ru4 Ru1 Ru2 56.496(11) . . ?
C16 Ru2 C14 95.26(18) . . ?
C16 Ru2 C12 87.84(19) . . ?
C14 Ru2 C12 90.05(18) . . ?
C16 Ru2 C1 124.97(17) . . ?
C14 Ru2 C1 139.15(17) . . ?
C12 Ru2 C1 97.53(16) . . ?
C16 Ru2 Cu2 111.82(14) . 2_666 ?
C14 Ru2 Cu2 69.29(12) . 2_666 ?
C12 Ru2 Cu2 152.09(13) . 2_666 ?
C1 Ru2 Cu2 87.36(11) . 2_666 ?
C16 Ru2 Cu1 64.77(13) . . ?
C14 Ru2 Cu1 110.52(13) . . ?
C12 Ru2 Cu1 146.40(14) . . ?
C1 Ru2 Cu1 84.20(11) . . ?
Cu2 Ru2 Cu1 61.275(19) 2_666 . ?
C16 Ru2 Ru5 115.33(14) . . ?
C14 Ru2 Ru5 125.56(12) . . ?
C12 Ru2 Ru5 50.47(12) . . ?
C1 Ru2 Ru5 47.06(11) . . ?
Cu2 Ru2 Ru5 127.681(19) 2_666 . ?
Cu1 Ru2 Ru5 122.886(18) . . ?
C16 Ru2 Ru4 170.28(13) . . ?
C14 Ru2 Ru4 94.07(12) . . ?
C12 Ru2 Ru4 94.89(13) . . ?
C1 Ru2 Ru4 45.44(11) . . ?
Cu2 Ru2 Ru4 69.145(17) 2_666 . ?
Cu1 Ru2 Ru4 109.203(17) . . ?
Ru5 Ru2 Ru4 60.575(13) . . ?
C16 Ru2 Ru3 81.61(13) . . ?
C14 Ru2 Ru3 173.61(12) . . ?
C12 Ru2 Ru3 95.37(13) . . ?
C1 Ru2 Ru3 43.40(11) . . ?
Cu2 Ru2 Ru3 106.612(18) 2_666 . ?
Cu1 Ru2 Ru3 63.112(16) . . ?
Ru5 Ru2 Ru3 60.791(13) . . ?
Ru4 Ru2 Ru3 88.835(13) . . ?
C16 Ru2 Ru1 115.28(12) . . ?
C14 Ru2 Ru1 120.97(12) . . ?
C12 Ru2 Ru1 136.89(12) . . ?
C1 Ru2 Ru1 39.36(11) . . ?
Cu2 Ru2 Ru1 53.027(15) 2_666 . ?
Cu1 Ru2 Ru1 53.340(14) . . ?
Ru5 Ru2 Ru1 86.411(12) . . ?
Ru4 Ru2 Ru1 56.967(12) . . ?
Ru3 Ru2 Ru1 56.348(11) . . ?
C4 Ru3 C8 87.98(18) . . ?
C4 Ru3 C1 138.52(17) . . ?
C8 Ru3 C1 131.76(17) . . ?
C4 Ru3 C6 89.72(17) . . ?
C8 Ru3 C6 98.71(18) . . ?
C1 Ru3 C6 94.31(16) . . ?
C4 Ru3 Ru6 122.24(12) . . ?
C8 Ru3 Ru6 127.94(13) . . ?
C1 Ru3 Ru6 47.23(11) . . ?
C6 Ru3 Ru6 47.11(12) . . ?
C4 Ru3 Ru1 93.67(13) . . ?
C8 Ru3 Ru1 169.48(14) . . ?
C1 Ru3 Ru1 45.02(11) . . ?
C6 Ru3 Ru1 91.70(12) . . ?
Ru6 Ru3 Ru1 59.241(12) . . ?
C4 Ru3 Ru5 176.42(13) . . ?
C8 Ru3 Ru5 88.73(13) . . ?
C1 Ru3 Ru5 45.02(11) . . ?
C6 Ru3 Ru5 89.39(12) . . ?
Ru6 Ru3 Ru5 59.140(12) . . ?
Ru1 Ru3 Ru5 89.820(14) . . ?
C4 Ru3 Cu1 73.39(12) . . ?
C8 Ru3 Cu1 116.92(13) . . ?
C1 Ru3 Cu1 76.98(12) . . ?
C6 Ru3 Cu1 139.25(12) . . ?
Ru6 Ru3 Cu1 112.299(17) . . ?
Ru1 Ru3 Cu1 54.020(14) . . ?
Ru5 Ru3 Cu1 109.422(16) . . ?
C4 Ru3 Ru2 125.06(12) . . ?
C8 Ru3 Ru2 104.97(14) . . ?
C1 Ru3 Ru2 44.25(11) . . ?
C6 Ru3 Ru2 137.80(12) . . ?
Ru6 Ru3 Ru2 91.216(14) . . ?
Ru1 Ru3 Ru2 65.689(12) . . ?
Ru5 Ru3 Ru2 57.288(12) . . ?
Cu1 Ru3 Ru2 52.912(14) . . ?
C13 Ru4 C17 98.65(19) . . ?
C13 Ru4 C15 91.5(2) . . ?
C17 Ru4 C15 92.5(2) . . ?
C13 Ru4 C1 123.77(17) . . ?
C17 Ru4 C1 107.93(18) . . ?
C15 Ru4 C1 134.09(18) . . ?
C13 Ru4 Ru5 87.15(14) . . ?
C17 Ru4 Ru5 89.50(14) . . ?
C15 Ru4 Ru5 177.70(15) . . ?
C1 Ru4 Ru5 45.91(11) . . ?
C13 Ru4 Ru2 87.40(13) . . ?
C17 Ru4 Ru2 147.26(14) . . ?
C15 Ru4 Ru2 119.58(14) . . ?
C1 Ru4 Ru2 45.60(11) . . ?
Ru5 Ru4 Ru2 58.514(13) . . ?
C13 Ru4 Ru1 150.33(13) . . ?
C17 Ru4 Ru1 110.93(14) . . ?
C15 Ru4 Ru1 89.56(14) . . ?
C1 Ru4 Ru1 44.99(11) . . ?
Ru5 Ru4 Ru1 90.681(14) . . ?
Ru2 Ru4 Ru1 66.537(12) . . ?
C13 Ru4 Ru6 140.02(15) . . ?
C17 Ru4 Ru6 64.99(14) . . ?
C15 Ru4 Ru6 123.80(15) . . ?
C1 Ru4 Ru6 44.46(11) . . ?
Ru5 Ru4 Ru6 58.106(13) . . ?
Ru2 Ru4 Ru6 89.817(13) . . ?
Ru1 Ru4 Ru6 57.695(12) . . ?
C13 Ru4 Cu2 101.23(14) . 2_666 ?
C17 Ru4 Cu2 154.00(14) . 2_666 ?
C15 Ru4 Cu2 70.43(14) . 2_666 ?
C1 Ru4 Cu2 74.21(11) . 2_666 ?
Ru5 Ru4 Cu2 107.997(17) . 2_666 ?
Ru2 Ru4 Cu2 50.847(14) . 2_666 ?
Ru1 Ru4 Cu2 51.591(14) . 2_666 ?
Ru6 Ru4 Cu2 107.617(17) . 2_666 ?
C10 Ru5 C11 90.9(2) . . ?
C10 Ru5 C1 133.04(18) . . ?
C11 Ru5 C1 136.01(18) . . ?
C10 Ru5 C12 89.70(18) . . ?
C11 Ru5 C12 89.38(18) . . ?
C1 Ru5 C12 92.84(15) . . ?
C10 Ru5 C9 85.97(18) . . ?
C11 Ru5 C9 90.15(18) . . ?
C1 Ru5 C9 90.51(16) . . ?
C12 Ru5 C9 175.63(17) . . ?
C10 Ru5 Ru2 119.67(14) . . ?
C11 Ru5 Ru2 120.12(14) . . ?
C1 Ru5 Ru2 46.93(11) . . ?
C12 Ru5 Ru2 45.91(11) . . ?
C9 Ru5 Ru2 137.41(12) . . ?
C10 Ru5 Ru6 115.43(13) . . ?
C11 Ru5 Ru6 119.19(14) . . ?
C1 Ru5 Ru6 46.96(11) . . ?
C12 Ru5 Ru6 139.77(11) . . ?
C9 Ru5 Ru6 43.56(12) . . ?
Ru2 Ru5 Ru6 93.887(14) . . ?
C10 Ru5 Ru4 177.94(13) . . ?
C11 Ru5 Ru4 90.41(15) . . ?
C1 Ru5 Ru4 45.62(11) . . ?
C12 Ru5 Ru4 91.92(12) . . ?
C9 Ru5 Ru4 92.42(12) . . ?
Ru2 Ru5 Ru4 60.911(13) . . ?
Ru6 Ru5 Ru4 62.527(13) . . ?
C10 Ru5 Ru3 89.02(14) . . ?
C11 Ru5 Ru3 177.57(14) . . ?
C1 Ru5 Ru3 44.03(11) . . ?
C12 Ru5 Ru3 93.04(12) . . ?
C9 Ru5 Ru3 87.42(11) . . ?
Ru2 Ru5 Ru3 61.922(12) . . ?
Ru6 Ru5 Ru3 58.780(12) . . ?
Ru4 Ru5 Ru3 89.639(14) . . ?
C7 Ru6 C9 86.78(19) . . ?
C7 Ru6 C6 99.76(18) . . ?
C9 Ru6 C6 87.61(19) . . ?
C7 Ru6 C1 164.97(19) . . ?
C9 Ru6 C1 101.27(17) . . ?
C6 Ru6 C1 93.29(16) . . ?
C7 Ru6 C5 80.35(17) . . ?
C9 Ru6 C5 166.62(17) . . ?
C6 Ru6 C5 90.93(17) . . ?
C1 Ru6 C5 92.09(15) . . ?
C7 Ru6 Ru3 146.32(15) . . ?
C9 Ru6 Ru3 97.68(14) . . ?
C6 Ru6 Ru3 47.49(11) . . ?
C1 Ru6 Ru3 45.82(11) . . ?
C5 Ru6 Ru3 91.09(11) . . ?
C7 Ru6 Ru1 124.60(14) . . ?
C9 Ru6 Ru1 147.58(13) . . ?
C6 Ru6 Ru1 93.92(12) . . ?
C1 Ru6 Ru1 46.32(11) . . ?
C5 Ru6 Ru1 45.79(11) . . ?
Ru3 Ru6 Ru1 61.652(12) . . ?
C7 Ru6 Ru5 139.27(14) . . ?
C9 Ru6 Ru5 54.67(13) . . ?
C6 Ru6 Ru5 91.96(11) . . ?
C1 Ru6 Ru5 46.62(11) . . ?
C5 Ru6 Ru5 138.70(11) . . ?
Ru3 Ru6 Ru5 62.079(13) . . ?
Ru1 Ru6 Ru5 92.917(13) . . ?
C7 Ru6 Ru4 122.91(15) . . ?
C9 Ru6 Ru4 97.91(14) . . ?
C6 Ru6 Ru4 137.13(11) . . ?
C1 Ru6 Ru4 43.88(11) . . ?
C5 Ru6 Ru4 92.20(12) . . ?
Ru3 Ru6 Ru4 89.697(13) . . ?
Ru1 Ru6 Ru4 60.010(13) . . ?
Ru5 Ru6 Ru4 59.367(12) . . ?
Cl1 Cu1 C16 97.84(11) . . ?
Cl1 Cu1 Ru2 141.33(4) . . ?
C16 Cu1 Ru2 43.60(11) . . ?
Cl1 Cu1 Ru1 142.69(4) . . ?
C16 Cu1 Ru1 115.11(11) . . ?
Ru2 Cu1 Ru1 74.089(17) . . ?
Cl1 Cu1 Cu2 139.26(4) . 2_666 ?
C16 Cu1 Cu2 92.95(11) . 2_666 ?
Ru2 Cu1 Cu2 58.662(18) . 2_666 ?
Ru1 Cu1 Cu2 59.351(18) . 2_666 ?
Cl1 Cu1 Ru3 115.33(4) . . ?
C16 Cu1 Ru3 73.64(11) . . ?
Ru2 Cu1 Ru3 63.976(15) . . ?
Ru1 Cu1 Ru3 62.389(15) . . ?
Cu2 Cu1 Ru3 105.41(2) 2_666 . ?
Cl1 Cu1 Cu2 48.07(3) . . ?
C16 Cu1 Cu2 108.27(11) . . ?
Ru2 Cu1 Cu2 129.24(2) . . ?
Ru1 Cu1 Cu2 127.50(2) . . ?
Cu2 Cu1 Cu2 91.25(2) 2_666 . ?
Ru3 Cu1 Cu2 163.21(2) . . ?
Cl1 Cu2 Ru2 144.33(4) . 2_666 ?
Cl1 Cu2 Ru1 138.88(4) . 2_666 ?
Ru2 Cu2 Ru1 75.107(18) 2_666 2_666 ?
Cl1 Cu2 Cu1 137.45(4) . 2_666 ?
Ru2 Cu2 Cu1 60.060(19) 2_666 2_666 ?
Ru1 Cu2 Cu1 60.233(18) 2_666 2_666 ?
Cl1 Cu2 Cu1 48.75(3) . . ?
Ru2 Cu2 Cu1 128.28(2) 2_666 . ?
Ru1 Cu2 Cu1 126.32(2) 2_666 . ?
Cu1 Cu2 Cu1 88.76(2) 2_666 . ?
Cl1 Cu2 Ru4 120.41(4) . 2_666 ?
Ru2 Cu2 Ru4 60.008(16) 2_666 2_666 ?
Ru1 Cu2 Ru4 60.031(15) 2_666 2_666 ?
Cu1 Cu2 Ru4 102.03(2) 2_666 2_666 ?
Cu1 Cu2 Ru4 169.14(2) . 2_666 ?
Cu2 Cl1 Cu1 83.17(4) . . ?
Ru3 C1 Ru1 90.54(16) . . ?
Ru3 C1 Ru4 178.5(2) . . ?
Ru1 C1 Ru4 89.87(16) . . ?
Ru3 C1 Ru2 92.36(15) . . ?
Ru1 C1 Ru2 101.02(17) . . ?
Ru4 C1 Ru2 88.96(15) . . ?
Ru3 C1 Ru5 90.95(16) . . ?
Ru1 C1 Ru5 172.7(2) . . ?
Ru4 C1 Ru5 88.47(15) . . ?
Ru2 C1 Ru5 86.01(14) . . ?
Ru3 C1 Ru6 86.95(15) . . ?
Ru1 C1 Ru6 86.57(14) . . ?
Ru4 C1 Ru6 91.66(15) . . ?
Ru2 C1 Ru6 172.4(2) . . ?
Ru5 C1 Ru6 86.42(15) . . ?
O2 C2 Ru1 175.1(4) . . ?
O3 C3 Ru1 172.5(4) . . ?
O4 C4 Ru3 175.4(4) . . ?
O5 C5 Ru1 140.8(4) . . ?
O5 C5 Ru6 136.0(4) . . ?
Ru1 C5 Ru6 83.16(15) . . ?
O6 C6 Ru6 138.2(3) . . ?
O6 C6 Ru3 136.4(4) . . ?
Ru6 C6 Ru3 85.40(16) . . ?
O7 C7 Ru6 178.4(5) . . ?
O8 C8 Ru3 177.6(4) . . ?
O9 C9 Ru6 150.5(4) . . ?
O9 C9 Ru5 127.7(4) . . ?
Ru6 C9 Ru5 81.77(17) . . ?
O10 C10 Ru5 177.1(4) . . ?
O11 C11 Ru5 178.5(5) . . ?
O12 C12 Ru2 142.5(4) . . ?
O12 C12 Ru5 133.7(4) . . ?
Ru2 C12 Ru5 83.61(15) . . ?
O13 C13 Ru4 178.4(4) . . ?
O14 C14 Ru2 174.2(4) . . ?
O15 C15 Ru4 176.1(4) . . ?
O16 C16 Ru2 171.5(4) . . ?
O16 C16 Cu1 116.8(3) . . ?
Ru2 C16 Cu1 71.63(14) . . ?
O17 C17 Ru4 167.1(4) . . ?
C26 Ru11 C30 85.8(4) . . ?
C26 Ru11 C33 88.9(8) . . ?
C30 Ru11 C33 99.9(6) . . ?
C26 Ru11 C21 116.8(5) . . ?
C30 Ru11 C21 155.0(4) . . ?
C33 Ru11 C21 91.4(7) . . ?
C26 Ru11 Cu3 133.6(3) . . ?
C30 Ru11 Cu3 71.0(2) . . ?
C33 Ru11 Cu3 133.3(7) . . ?
C21 Ru11 Cu3 85.0(4) . . ?
C26 Ru11 Cu4 150.7(3) . . ?
C30 Ru11 Cu4 74.5(2) . . ?
C33 Ru11 Cu4 73.7(7) . . ?
C21 Ru11 Cu4 87.7(3) . . ?
Cu3 Ru11 Cu4 59.67(3) . . ?
C26 Ru11 Ru15 113.3(3) . . ?
C30 Ru11 Ru15 138.2(2) . . ?
C33 Ru11 Ru15 47.0(6) . . ?
C21 Ru11 Ru15 44.9(4) . . ?
Cu3 Ru11 Ru15 110.64(3) . . ?
Cu4 Ru11 Ru15 71.79(3) . . ?
C26 Ru11 Ru13 71.2(3) . . ?
C30 Ru11 Ru13 156.0(2) . . ?
C33 Ru11 Ru13 86.7(6) . . ?
C21 Ru11 Ru13 45.8(3) . . ?
Cu3 Ru11 Ru13 120.44(3) . . ?
Cu4 Ru11 Ru13 129.32(3) . . ?
Ru15 Ru11 Ru13 61.175(19) . . ?
C26 Ru11 Ru12 102.9(3) . . ?
C30 Ru11 Ru12 122.6(2) . . ?
C33 Ru11 Ru12 136.2(6) . . ?
C21 Ru11 Ru12 45.5(4) . . ?
Cu3 Ru11 Ru12 62.41(2) . . ?
Cu4 Ru11 Ru12 105.97(3) . . ?
Ru15 Ru11 Ru12 90.36(2) . . ?
Ru13 Ru11 Ru12 59.006(18) . . ?
C26 Ru11 Ru14 155.7(3) . . ?
C30 Ru11 Ru14 115.8(2) . . ?
C33 Ru11 Ru14 97.6(7) . . ?
C21 Ru11 Ru14 40.0(3) . . ?
Cu3 Ru11 Ru14 53.02(2) . . ?
Cu4 Ru11 Ru14 52.67(2) . . ?
Ru15 Ru11 Ru14 58.609(19) . . ?
Ru13 Ru11 Ru14 85.71(2) . . ?
Ru12 Ru11 Ru14 56.855(18) . . ?
C32 Ru12 C37 94.8(4) . . ?
C32 Ru12 C29 99.1(4) . . ?
C37 Ru12 C29 93.7(3) . . ?
C32 Ru12 C21 115.6(4) . . ?
C37 Ru12 C21 131.1(4) . . ?
C29 Ru12 C21 116.1(5) . . ?
C32 Ru12 Ru13 93.8(2) . . ?
C37 Ru12 Ru13 171.0(3) . . ?
C29 Ru12 Ru13 82.3(2) . . ?
C21 Ru12 Ru13 45.8(3) . . ?
C32 Ru12 Cu3 76.2(3) . . ?
C37 Ru12 Cu3 72.8(2) . . ?
C29 Ru12 Cu3 165.1(2) . . ?
C21 Ru12 Cu3 78.3(4) . . ?
Ru13 Ru12 Cu3 111.89(2) . . ?
C32 Ru12 Ru14 127.2(3) . . ?
C37 Ru12 Ru14 86.3(2) . . ?
C29 Ru12 Ru14 133.5(3) . . ?
C21 Ru12 Ru14 45.0(3) . . ?
Ru13 Ru12 Ru14 90.60(2) . . ?
Cu3 Ru12 Ru14 53.77(2) . . ?
C32 Ru12 Ru16 152.6(2) . . ?
C37 Ru12 Ru16 112.6(3) . . ?
C29 Ru12 Ru16 80.6(3) . . ?
C21 Ru12 Ru16 44.6(4) . . ?
Ru13 Ru12 Ru16 58.91(2) . . ?
Cu3 Ru12 Ru16 110.17(3) . . ?
Ru14 Ru12 Ru16 57.22(2) . . ?
C32 Ru12 Ru11 72.4(3) . . ?
C37 Ru12 Ru11 126.3(2) . . ?
C29 Ru12 Ru11 139.1(2) . . ?
C21 Ru12 Ru11 45.3(4) . . ?
Ru13 Ru12 Ru11 59.142(17) . . ?
Cu3 Ru12 Ru11 53.57(2) . . ?
Ru14 Ru12 Ru11 65.328(19) . . ?
Ru16 Ru12 Ru11 89.78(2) . . ?
C31 Ru13 C22 94.9(7) . . ?
C31 Ru13 C34 90.4(7) . . ?
C22 Ru13 C34 97.2(5) . . ?
C31 Ru13 C21 135.0(9) . . ?
C22 Ru13 C21 126.6(5) . . ?
C34 Ru13 C21 99.5(5) . . ?
C31 Ru13 Ru16 122.8(6) . . ?
C22 Ru13 Ru16 128.2(2) . . ?
C34 Ru13 Ru16 53.4(3) . . ?
C21 Ru13 Ru16 46.3(4) . . ?
C31 Ru13 Ru12 88.1(7) . . ?
C22 Ru13 Ru12 162.9(2) . . ?
C34 Ru13 Ru12 99.6(4) . . ?
C21 Ru13 Ru12 47.1(4) . . ?
Ru16 Ru13 Ru12 61.86(2) . . ?
C31 Ru13 Ru11 115.2(7) . . ?
C22 Ru13 Ru11 101.96(19) . . ?
C34 Ru13 Ru11 146.2(3) . . ?
C21 Ru13 Ru11 46.8(4) . . ?
Ru16 Ru13 Ru11 93.07(2) . . ?
Ru12 Ru13 Ru11 61.852(18) . . ?
C31 Ru13 Ru15 173.7(7) . . ?
C22 Ru13 Ru15 84.4(2) . . ?
C34 Ru13 Ru15 96.0(3) . . ?
C21 Ru13 Ru15 43.7(4) . . ?
Ru16 Ru13 Ru15 61.74(2) . . ?
Ru12 Ru13 Ru15 90.76(2) . . ?
Ru11 Ru13 Ru15 58.994(18) . . ?
C35 Ru14 C36 90.3(3) . . ?
C35 Ru14 C21 128.4(5) . . ?
C36 Ru14 C21 140.9(5) . . ?
C35 Ru14 C27 88.0(3) . . ?
C36 Ru14 C27 89.6(3) . . ?
C21 Ru14 C27 96.2(5) . . ?
C35 Ru14 Cu4 71.2(2) . . ?
C36 Ru14 Cu4 100.2(2) . . ?
C21 Ru14 Cu4 89.4(4) . . ?
C27 Ru14 Cu4 156.9(2) . . ?
C35 Ru14 Cu3 119.8(2) . . ?
C36 Ru14 Cu3 67.3(2) . . ?
C21 Ru14 Cu3 85.8(4) . . ?
C27 Ru14 Cu3 142.4(2) . . ?
Cu4 Ru14 Cu3 60.20(3) . . ?
C35 Ru14 Ru16 114.3(2) . . ?
C36 Ru14 Ru16 127.5(2) . . ?
C21 Ru14 Ru16 47.2(4) . . ?
C27 Ru14 Ru16 49.0(2) . . ?
Cu4 Ru14 Ru16 130.80(3) . . ?
Cu3 Ru14 Ru16 123.70(3) . . ?
C35 Ru14 Ru12 174.4(2) . . ?
C36 Ru14 Ru12 95.2(2) . . ?
C21 Ru14 Ru12 46.1(4) . . ?
C27 Ru14 Ru12 91.8(2) . . ?
Cu4 Ru14 Ru12 107.86(3) . . ?
Cu3 Ru14 Ru12 62.93(2) . . ?
Ru16 Ru14 Ru12 61.84(2) . . ?
C35 Ru14 Ru15 85.7(2) . . ?
C36 Ru14 Ru15 170.7(2) . . ?
C21 Ru14 Ru15 42.8(4) . . ?
C27 Ru14 Ru15 98.7(2) . . ?
Cu4 Ru14 Ru15 70.51(2) . . ?
Cu3 Ru14 Ru15 107.53(3) . . ?
Ru16 Ru14 Ru15 61.745(19) . . ?
Ru12 Ru14 Ru15 88.85(2) . . ?
C35 Ru14 Ru11 119.2(2) . . ?
C36 Ru14 Ru11 120.5(2) . . ?
C21 Ru14 Ru11 40.8(4) . . ?
C27 Ru14 Ru11 136.8(2) . . ?
Cu4 Ru14 Ru11 53.72(2) . . ?
Cu3 Ru14 Ru11 53.18(2) . . ?
Ru16 Ru14 Ru11 88.03(2) . . ?
Ru12 Ru14 Ru11 57.817(18) . . ?
Ru15 Ru14 Ru11 55.281(17) . . ?
C23 Ru15 C24 86.8(7) . . ?
C23 Ru15 C21 128.8(5) . . ?
C24 Ru15 C21 140.6(8) . . ?
C23 Ru15 C33 101.5(9) . . ?
C24 Ru15 C33 94.6(9) . . ?
C21 Ru15 C33 93.8(9) . . ?
C23 Ru15 Ru11 132.1(2) . . ?
C24 Ru15 Ru11 124.1(7) . . ?
C21 Ru15 Ru11 47.4(4) . . ?
C33 Ru15 Ru11 46.9(8) . . ?
C23 Ru15 Ru13 87.5(2) . . ?
C24 Ru15 Ru13 174.2(7) . . ?
C21 Ru15 Ru13 45.0(4) . . ?
C33 Ru15 Ru13 85.7(7) . . ?
Ru11 Ru15 Ru13 59.832(18) . . ?
C23 Ru15 Ru14 153.7(2) . . ?
C24 Ru15 Ru14 96.5(7) . . ?
C21 Ru15 Ru14 44.2(3) . . ?
C33 Ru15 Ru14 104.1(9) . . ?
Ru11 Ru15 Ru14 66.11(2) . . ?
Ru13 Ru15 Ru14 89.02(2) . . ?
C23 Ru15 Ru16 100.1(2) . . ?
C24 Ru15 Ru16 123.8(6) . . ?
C21 Ru15 Ru16 44.2(4) . . ?
C33 Ru15 Ru16 136.7(8) . . ?
Ru11 Ru15 Ru16 91.45(2) . . ?
Ru13 Ru15 Ru16 58.27(2) . . ?
Ru14 Ru15 Ru16 56.632(18) . . ?
C25 Ru16 C28 95.3(6) . . ?
C25 Ru16 C21 119.1(5) . . ?
C28 Ru16 C21 145.5(6) . . ?
C25 Ru16 C27 89.6(4) . . ?
C28 Ru16 C27 88.5(4) . . ?
C21 Ru16 C27 94.9(4) . . ?
C25 Ru16 C34 91.0(5) . . ?
C28 Ru16 C34 85.3(5) . . ?
C21 Ru16 C34 90.2(5) . . ?
C27 Ru16 C34 173.9(4) . . ?
C25 Ru16 Ru14 108.7(3) . . ?
C28 Ru16 Ru14 128.0(3) . . ?
C21 Ru16 Ru14 47.1(3) . . ?
C27 Ru16 Ru14 47.9(2) . . ?
C34 Ru16 Ru14 137.3(3) . . ?
C25 Ru16 Ru13 113.0(3) . . ?
C28 Ru16 Ru13 119.3(4) . . ?
C21 Ru16 Ru13 46.1(3) . . ?
C27 Ru16 Ru13 140.4(2) . . ?
C34 Ru16 Ru13 44.2(3) . . ?
Ru14 Ru16 Ru13 93.11(2) . . ?
C25 Ru16 Ru12 164.6(3) . . ?
C28 Ru16 Ru12 100.1(4) . . ?
C21 Ru16 Ru12 45.6(4) . . ?
C27 Ru16 Ru12 90.4(2) . . ?
C34 Ru16 Ru12 90.7(3) . . ?
Ru14 Ru16 Ru12 60.942(19) . . ?
Ru13 Ru16 Ru12 59.23(2) . . ?
C25 Ru16 Ru15 76.4(3) . . ?
C28 Ru16 Ru15 169.5(4) . . ?
C21 Ru16 Ru15 42.7(4) . . ?
C27 Ru16 Ru15 97.7(2) . . ?
C34 Ru16 Ru15 88.4(3) . . ?
Ru14 Ru16 Ru15 61.622(19) . . ?
Ru13 Ru16 Ru15 59.990(18) . . ?
Ru12 Ru16 Ru15 88.31(2) . . ?
Cl2 Cu3 Ru14 142.72(7) . . ?
Cl2 Cu3 Cu4 126.35(6) . . ?
Ru14 Cu3 Cu4 59.72(3) . . ?
Cl2 Cu3 Ru11 143.37(7) . . ?
Ru14 Cu3 Ru11 73.80(3) . . ?
Cu4 Cu3 Ru11 60.56(3) . . ?
Cl2 Cu3 Ru12 125.84(5) . . ?
Ru14 Cu3 Ru12 63.31(2) . . ?
Cu4 Cu3 Ru12 107.79(3) . . ?
Ru11 Cu3 Ru12 64.02(2) . . ?
Cl2 Cu3 Cu4 46.66(5) . 2_667 ?
Ru14 Cu3 Cu4 121.04(4) . 2_667 ?
Cu4 Cu3 Cu4 79.69(4) . 2_667 ?
Ru11 Cu3 Cu4 122.51(3) . 2_667 ?
Ru12 Cu3 Cu4 172.34(4) . 2_667 ?
Cl2 Cu4 Ru14 139.02(7) 2_667 . ?
Cl2 Cu4 Cu3 146.80(6) 2_667 . ?
Ru14 Cu4 Cu3 60.08(3) . . ?
Cl2 Cu4 Ru11 140.13(7) 2_667 . ?
Ru14 Cu4 Ru11 73.61(3) . . ?
Cu3 Cu4 Ru11 59.76(3) . . ?
Cl2 Cu4 Cu3 46.50(5) 2_667 2_667 ?
Ru14 Cu4 Cu3 134.22(4) . 2_667 ?
Cu3 Cu4 Cu3 100.31(4) . 2_667 ?
Ru11 Cu4 Cu3 135.28(4) . 2_667 ?
Cu3 Cl2 Cu4 86.84(7) . 2_667 ?
Ru15 C21 Ru13 91.2(6) . . ?
Ru15 C21 Ru14 93.0(5) . . ?
Ru13 C21 Ru14 172.3(8) . . ?
Ru15 C21 Ru16 93.1(6) . . ?
Ru13 C21 Ru16 87.7(6) . . ?
Ru14 C21 Ru16 85.6(4) . . ?
Ru15 C21 Ru11 87.7(5) . . ?
Ru13 C21 Ru11 87.4(4) . . ?
Ru14 C21 Ru11 99.2(7) . . ?
Ru16 C21 Ru11 175.1(7) . . ?
Ru15 C21 Ru12 176.6(6) . . ?
Ru13 C21 Ru12 87.1(5) . . ?
Ru14 C21 Ru12 88.9(6) . . ?
Ru16 C21 Ru12 89.8(6) . . ?
Ru11 C21 Ru12 89.3(5) . . ?
O22 C22 Ru13 176.9(7) . . ?
O23 C23 Ru15 175.3(7) . . ?
O24 C24 Ru15 178.4(18) . . ?
O25 C25 Ru16 170.7(10) . . ?
O26 C26 Ru11 170.0(10) . . ?
O27 C27 Ru14 139.4(6) . . ?
O27 C27 Ru16 137.5(6) . . ?
Ru14 C27 Ru16 83.1(3) . . ?
O28 C28 Ru16 177.5(14) . . ?
O29 C29 Ru12 174.6(11) . . ?
O30 C30 Ru11 174.2(6) . . ?
O31 C31 Ru13 167.1(16) . . ?
O32 C32 Ru12 171.3(9) . . ?
O33 C33 Ru11 137.8(18) . . ?
O33 C33 Ru15 135(2) . . ?
Ru11 C33 Ru15 86.1(10) . . ?
O34 C34 Ru13 147.4(11) . . ?
O34 C34 Ru16 130.2(10) . . ?
Ru13 C34 Ru16 82.3(5) . . ?
O35 C35 Ru14 174.0(7) . . ?
O36 C36 Ru14 174.6(7) . . ?
O37 C37 Ru12 176.1(7) . . ?
C52 Ru21 C53 90.4(6) . . ?
C52 Ru21 C41 138.5(9) . . ?
C53 Ru21 C41 130.9(9) . . ?
C52 Ru21 C51 88.8(6) . . ?
C53 Ru21 C51 89.6(6) . . ?
C41 Ru21 C51 94.6(9) . . ?
C52 Ru21 Cu6 98.4(4) . . ?
C53 Ru21 Cu6 68.2(4) . . ?
C41 Ru21 Cu6 94.6(9) . . ?
C51 Ru21 Cu6 156.6(5) . . ?
C52 Ru21 Cu5 68.2(4) . . ?
C53 Ru21 Cu5 117.0(4) . . ?
C41 Ru21 Cu5 86.0(7) . . ?
C51 Ru21 Cu5 143.7(5) . . ?
Cu6 Ru21 Cu5 58.51(6) . . ?
C52 Ru21 Ru23 121.8(4) . . ?
C53 Ru21 Ru23 120.8(4) . . ?
C41 Ru21 Ru23 46.0(8) . . ?
C51 Ru21 Ru23 48.6(5) . . ?
Cu6 Ru21 Ru23 137.23(6) . . ?
Cu5 Ru21 Ru23 120.69(6) . . ?
C52 Ru21 Ru25 92.5(5) . . ?
C53 Ru21 Ru25 174.8(4) . . ?
C41 Ru21 Ru25 46.0(7) . . ?
C51 Ru21 Ru25 94.7(5) . . ?
Cu6 Ru21 Ru25 107.11(5) . . ?
Cu5 Ru21 Ru25 60.33(5) . . ?
Ru23 Ru21 Ru25 60.92(4) . . ?
C52 Ru21 Ru22 176.1(4) . . ?
C53 Ru21 Ru22 87.1(4) . . ?
C41 Ru21 Ru22 43.8(7) . . ?
C51 Ru21 Ru22 94.2(4) . . ?
Cu6 Ru21 Ru22 77.94(5) . . ?
Cu5 Ru21 Ru22 110.37(5) . . ?
Ru23 Ru21 Ru22 62.07(3) . . ?
Ru25 Ru21 Ru22 89.77(4) . . ?
C52 Ru21 Ru24 122.9(4) . . ?
C53 Ru21 Ru24 115.6(4) . . ?
C41 Ru21 Ru24 42.5(8) . . ?
C51 Ru21 Ru24 137.0(4) . . ?
Cu6 Ru21 Ru24 54.87(5) . . ?
Cu5 Ru21 Ru24 54.68(4) . . ?
Ru23 Ru21 Ru24 88.50(4) . . ?
Ru25 Ru21 Ru24 59.18(3) . . ?
Ru22 Ru21 Ru24 55.99(3) . . ?
C49 Ru22 C55 85.1(9) . . ?
C49 Ru22 C41 136.1(10) . . ?
C55 Ru22 C41 137.0(12) . . ?
C49 Ru22 C48 88.6(19) . . ?
C55 Ru22 C48 95.6(16) . . ?
C41 Ru22 C48 97.0(18) . . ?
C49 Ru22 Ru24 119.6(4) . . ?
C55 Ru22 Ru24 131.2(7) . . ?
C41 Ru22 Ru24 48.2(8) . . ?
C48 Ru22 Ru24 48.9(16) . . ?
C49 Ru22 Ru21 172.9(4) . . ?
C55 Ru22 Ru21 95.5(8) . . ?
C41 Ru22 Ru21 42.0(9) . . ?
C48 Ru22 Ru21 98.4(19) . . ?
Ru24 Ru22 Ru21 65.08(4) . . ?
C49 Ru22 Ru26 89.6(5) . . ?
C55 Ru22 Ru26 168.7(7) . . ?
C41 Ru22 Ru26 46.6(9) . . ?
C48 Ru22 Ru26 94.3(14) . . ?
Ru24 Ru22 Ru26 60.01(4) . . ?
Ru21 Ru22 Ru26 88.57(4) . . ?
C49 Ru22 Ru23 116.1(5) . . ?
C55 Ru22 Ru23 116.4(8) . . ?
C41 Ru22 Ru23 43.2(8) . . ?
C48 Ru22 Ru23 140.0(16) . . ?
Ru24 Ru22 Ru23 91.09(4) . . ?
Ru21 Ru22 Ru23 57.40(3) . . ?
Ru26 Ru22 Ru23 57.44(3) . . ?
C42 Ru23 C41 145.2(9) . . ?
C42 Ru23 C51 88.5(6) . . ?
C41 Ru23 C51 91.2(10) . . ?
C42 Ru23 C56 100.6(15) . . ?
C41 Ru23 C56 114.1(16) . . ?
C51 Ru23 C56 86.7(16) . . ?
C42 Ru23 C44 85.1(9) . . ?
C41 Ru23 C44 92.0(11) . . ?
C51 Ru23 C44 172.6(9) . . ?
C56 Ru23 C44 98.1(16) . . ?
C42 Ru23 Ru21 124.6(5) . . ?
C41 Ru23 Ru21 43.9(9) . . ?
C51 Ru23 Ru21 47.4(4) . . ?
C56 Ru23 Ru21 106.7(15) . . ?
C44 Ru23 Ru21 135.2(7) . . ?
C42 Ru23 Ru26 122.6(5) . . ?
C41 Ru23 Ru26 48.8(9) . . ?
C51 Ru23 Ru26 140.0(4) . . ?
C56 Ru23 Ru26 108.7(15) . . ?
C44 Ru23 Ru26 43.5(7) . . ?
Ru21 Ru23 Ru26 92.60(4) . . ?
C42 Ru23 Ru25 99.3(5) . . ?
C41 Ru23 Ru25 46.0(7) . . ?
C51 Ru23 Ru25 93.8(4) . . ?
C56 Ru23 Ru25 160.0(14) . . ?
C44 Ru23 Ru25 83.7(6) . . ?
Ru21 Ru23 Ru25 60.88(4) . . ?
Ru26 Ru23 Ru25 59.44(4) . . ?
C42 Ru23 Ru22 171.7(5) . . ?
C41 Ru23 Ru22 43.1(7) . . ?
C51 Ru23 Ru22 92.1(4) . . ?
C56 Ru23 Ru22 71.1(14) . . ?
C44 Ru23 Ru22 94.9(7) . . ?
Ru21 Ru23 Ru22 60.54(3) . . ?
Ru26 Ru23 Ru22 60.95(3) . . ?
Ru25 Ru23 Ru22 88.92(4) . . ?
C47 Ru24 C57 85.1(11) . . ?
C47 Ru24 C41 118.6(14) . . ?
C57 Ru24 C41 152.9(10) . . ?
C47 Ru24 C48 91(2) . . ?
C57 Ru24 C48 99.3(13) . . ?
C41 Ru24 C48 93.5(15) . . ?
C47 Ru24 Cu5 135.7(12) . . ?
C57 Ru24 Cu5 70.9(4) . . ?
C41 Ru24 Cu5 82.4(8) . . ?
C48 Ru24 Cu5 128.4(17) . . ?
C47 Ru24 Cu6 147.8(13) . . ?
C57 Ru24 Cu6 72.2(5) . . ?
C41 Ru24 Cu6 89.8(8) . . ?
C48 Ru24 Cu6 71.0(16) . . ?
Cu5 Ru24 Cu6 57.63(6) . . ?
C47 Ru24 Ru22 109.2(11) . . ?
C57 Ru24 Ru22 142.6(5) . . ?
C41 Ru24 Ru22 45.7(7) . . ?
C48 Ru24 Ru22 47.9(13) . . ?
Cu5 Ru24 Ru22 112.48(5) . . ?
Cu6 Ru24 Ru22 78.91(5) . . ?
C47 Ru24 Ru26 70.9(10) . . ?
C57 Ru24 Ru26 152.2(5) . . ?
C41 Ru24 Ru26 47.6(9) . . ?
C48 Ru24 Ru26 95.1(13) . . ?
Cu5 Ru24 Ru26 117.04(5) . . ?
Cu6 Ru24 Ru26 135.28(5) . . ?
Ru22 Ru24 Ru26 62.03(4) . . ?
C47 Ru24 Ru25 106.8(14) . . ?
C57 Ru24 Ru25 119.2(5) . . ?
C41 Ru24 Ru25 44.8(7) . . ?
C48 Ru24 Ru25 138.3(13) . . ?
Cu5 Ru24 Ru25 59.23(5) . . ?
Cu6 Ru24 Ru25 104.19(5) . . ?
Ru22 Ru24 Ru25 90.40(4) . . ?
Ru26 Ru24 Ru25 58.23(3) . . ?
C47 Ru24 Ru21 157.2(11) . . ?
C57 Ru24 Ru21 116.3(4) . . ?
C41 Ru24 Ru21 38.8(9) . . ?
C48 Ru24 Ru21 92.7(16) . . ?
Cu5 Ru24 Ru21 53.86(4) . . ?
Cu6 Ru24 Ru21 53.48(4) . . ?
Ru22 Ru24 Ru21 58.93(3) . . ?
Ru26 Ru24 Ru21 86.38(4) . . ?
Ru25 Ru24 Ru21 57.27(3) . . ?
C54 Ru25 C50 95.3(7) . . ?
C54 Ru25 C43 102.5(8) . . ?
C50 Ru25 C43 90.8(6) . . ?
C54 Ru25 C41 115.6(9) . . ?
C50 Ru25 C41 128.8(10) . . ?
C43 Ru25 C41 118.3(10) . . ?
C54 Ru25 Cu5 69.6(5) . . ?
C50 Ru25 Cu5 74.2(4) . . ?
C43 Ru25 Cu5 161.9(5) . . ?
C41 Ru25 Cu5 79.6(9) . . ?
C54 Ru25 Ru26 96.1(5) . . ?
C50 Ru25 Ru26 167.8(5) . . ?
C43 Ru25 Ru26 82.5(5) . . ?
C41 Ru25 Ru26 48.4(9) . . ?
Cu5 Ru25 Ru26 114.07(5) . . ?
C54 Ru25 Ru21 121.6(5) . . ?
C50 Ru25 Ru21 87.0(5) . . ?
C43 Ru25 Ru21 135.9(6) . . ?
C41 Ru25 Ru21 42.4(9) . . ?
Cu5 Ru25 Ru21 55.02(4) . . ?
Ru26 Ru25 Ru21 90.75(4) . . ?
C54 Ru25 Ru23 154.5(5) . . ?
C50 Ru25 Ru23 109.9(5) . . ?
C43 Ru25 Ru23 81.6(6) . . ?
C41 Ru25 Ru23 44.4(8) . . ?
Cu5 Ru25 Ru23 112.73(5) . . ?
Ru26 Ru25 Ru23 59.10(3) . . ?
Ru21 Ru25 Ru23 58.19(3) . . ?
C54 Ru25 Ru24 70.9(5) . . ?
C50 Ru25 Ru24 129.1(4) . . ?
C43 Ru25 Ru24 139.5(5) . . ?
C41 Ru25 Ru24 45.4(8) . . ?
Cu5 Ru25 Ru24 54.94(4) . . ?
Ru26 Ru25 Ru24 59.52(3) . . ?
Ru21 Ru25 Ru24 63.55(4) . . ?
Ru23 Ru25 Ru24 89.49(4) . . ?
C46 Ru26 C45 90.0(7) . . ?
C46 Ru26 C44 94.4(10) . . ?
C45 Ru26 C44 95.7(10) . . ?
C46 Ru26 C41 133.2(8) . . ?
C45 Ru26 C41 133.3(9) . . ?
C44 Ru26 C41 96.9(12) . . ?
C46 Ru26 Ru23 122.6(4) . . ?
C45 Ru26 Ru23 131.7(6) . . ?
C44 Ru26 Ru23 51.6(9) . . ?
C41 Ru26 Ru23 45.6(8) . . ?
C46 Ru26 Ru25 175.3(4) . . ?
C45 Ru26 Ru25 88.4(6) . . ?
C44 Ru26 Ru25 90.2(9) . . ?
C41 Ru26 Ru25 46.9(7) . . ?
Ru23 Ru26 Ru25 61.45(4) . . ?
C46 Ru26 Ru24 114.0(4) . . ?
C45 Ru26 Ru24 106.4(6) . . ?
C44 Ru26 Ru24 143.4(9) . . ?
C41 Ru26 Ru24 46.8(8) . . ?
Ru23 Ru26 Ru24 92.41(4) . . ?
Ru25 Ru26 Ru24 62.26(4) . . ?
C46 Ru26 Ru22 89.8(4) . . ?
C45 Ru26 Ru22 162.4(6) . . ?
C44 Ru26 Ru22 101.8(8) . . ?
C41 Ru26 Ru22 43.5(7) . . ?
Ru23 Ru26 Ru22 61.62(3) . . ?
Ru25 Ru26 Ru22 90.39(4) . . ?
Ru24 Ru26 Ru22 57.96(3) . . ?
Cl3 Cu5 Cu6 124.22(12) 2_667 . ?
Cl3 Cu5 Ru21 146.85(14) 2_667 . ?
Cu6 Cu5 Ru21 60.44(6) . . ?
Cl3 Cu5 Ru24 141.51(14) 2_667 . ?
Cu6 Cu5 Ru24 61.25(6) . . ?
Ru21 Cu5 Ru24 71.46(5) . . ?
Cl3 Cu5 Ru25 123.73(12) 2_667 . ?
Cu6 Cu5 Ru25 112.04(7) . . ?
Ru21 Cu5 Ru25 64.65(5) . . ?
Ru24 Cu5 Ru25 65.83(5) . . ?
Cl3 Cu5 Cu6 46.30(10) 2_667 2_667 ?
Cu6 Cu5 Cu6 77.97(7) . 2_667 ?
Ru21 Cu5 Cu6 125.55(8) . 2_667 ?
Ru24 Cu5 Cu6 118.64(7) . 2_667 ?
Ru25 Cu5 Cu6 169.28(8) . 2_667 ?
Cl3 Cu6 Cu5 148.21(12) . . ?
Cl3 Cu6 Ru21 143.10(13) . . ?
Cu5 Cu6 Ru21 61.05(6) . . ?
Cl3 Cu6 Ru24 134.34(13) . . ?
Cu5 Cu6 Ru24 61.12(6) . . ?
Ru21 Cu6 Ru24 71.66(5) . . ?
Cl3 Cu6 Cu5 46.27(10) . 2_667 ?
Cu5 Cu6 Cu5 102.03(7) . 2_667 ?
Ru21 Cu6 Cu5 142.12(7) . 2_667 ?
Ru24 Cu6 Cu5 132.80(7) . 2_667 ?
Cu5 Cl3 Cu6 87.43(14) 2_667 . ?
Ru21 C41 Ru22 94.2(11) . . ?
Ru21 C41 Ru23 90.1(11) . . ?
Ru22 C41 Ru23 93.7(10) . . ?
Ru21 C41 Ru25 91.6(12) . . ?
Ru22 C41 Ru25 173.3(16) . . ?
Ru23 C41 Ru25 89.6(11) . . ?
Ru21 C41 Ru24 98.7(14) . . ?
Ru22 C41 Ru24 86.1(11) . . ?
Ru23 C41 Ru24 171.2(18) . . ?
Ru25 C41 Ru24 89.8(9) . . ?
Ru21 C41 Ru26 174.3(16) . . ?
Ru22 C41 Ru26 89.9(12) . . ?
Ru23 C41 Ru26 85.7(12) . . ?
Ru25 C41 Ru26 84.6(10) . . ?
Ru24 C41 Ru26 85.5(10) . . ?
O42 C42 Ru23 177.8(18) . . ?
O43 C43 Ru25 175(2) . . ?
O44 C44 Ru26 141(2) . . ?
O44 C44 Ru23 134(2) . . ?
Ru26 C44 Ru23 84.8(12) . . ?
O45 C45 Ru26 151(2) . . ?
O46 C46 Ru26 176.0(12) . . ?
O47 C47 Ru24 170(3) . . ?
O48 C48 Ru22 139(4) . . ?
O48 C48 Ru24 137(4) . . ?
Ru22 C48 Ru24 83.2(19) . . ?
O49 C49 Ru22 176.4(14) . . ?
O50 C50 Ru25 175.9(13) . . ?
O51 C51 Ru21 138.5(13) . . ?
O51 C51 Ru23 137.3(12) . . ?
Ru21 C51 Ru23 84.0(6) . . ?
O52 C52 Ru21 175.0(14) . . ?
O53 C53 Ru21 175.4(13) . . ?
O54 C54 Ru25 167.4(15) . . ?
O55 C55 Ru22 179(2) . . ?
O56 C56 Ru23 155(5) . . ?
O57 C57 Ru24 172.0(14) . . ?
C131 Cu11 C101 179.01(17) . . ?
C101 N1 C102 110.2(4) . . ?
C101 N1 C104 122.0(4) . . ?
C102 N1 C104 127.8(4) . . ?
C101 N2 C103 111.2(4) . . ?
C101 N2 C113 123.9(4) . . ?
C103 N2 C113 124.9(4) . . ?
N2 C101 N1 104.8(4) . . ?
N2 C101 Cu11 130.0(3) . . ?
N1 C101 Cu11 125.2(3) . . ?
C103 C102 N1 107.3(4) . . ?
C103 C102 H102 126.4 . . ?
N1 C102 H102 126.4 . . ?
C102 C103 N2 106.6(4) . . ?
C102 C103 H103 126.7 . . ?
N2 C103 H103 126.7 . . ?
C109 C104 C105 122.9(4) . . ?
C109 C104 N1 119.1(4) . . ?
C105 C104 N1 117.9(4) . . ?
C106 C105 C104 116.4(4) . . ?
C106 C105 C110 121.7(4) . . ?
C104 C105 C110 121.8(4) . . ?
C107 C106 C105 122.7(5) . . ?
C107 C106 H106 118.7 . . ?
C105 C106 H106 118.7 . . ?
C106 C107 C108 118.6(5) . . ?
C106 C107 C111 120.8(5) . . ?
C108 C107 C111 120.6(5) . . ?
C107 C108 C109 121.9(5) . . ?
C107 C108 H108 119.1 . . ?
C109 C108 H108 119.1 . . ?
C104 C109 C108 117.6(4) . . ?
C104 C109 C112 122.3(4) . . ?
C108 C109 C112 120.2(4) . . ?
C105 C110 H11A 109.5 . . ?
C105 C110 H11B 109.5 . . ?
H11A C110 H11B 109.5 . . ?
C105 C110 H11C 109.5 . . ?
H11A C110 H11C 109.5 . . ?
H11B C110 H11C 109.5 . . ?
C107 C111 H11D 109.5 . . ?
C107 C111 H11E 109.5 . . ?
H11D C111 H11E 109.5 . . ?
C107 C111 H11F 109.5 . . ?
H11D C111 H11F 109.5 . . ?
H11E C111 H11F 109.5 . . ?
C109 C112 H11G 109.5 . . ?
C109 C112 H11H 109.5 . . ?
H11G C112 H11H 109.5 . . ?
C109 C112 H11I 109.5 . . ?
H11G C112 H11I 109.5 . . ?
H11H C112 H11I 109.5 . . ?
C114 C113 C118 122.0(4) . . ?
C114 C113 N2 119.7(4) . . ?
C118 C113 N2 118.2(4) . . ?
C113 C114 C115 117.3(5) . . ?
C113 C114 C119 120.5(5) . . ?
C115 C114 C119 122.2(4) . . ?
C116 C115 C114 122.9(5) . . ?
C116 C115 H115 118.5 . . ?
C114 C115 H115 118.5 . . ?
C115 C116 C117 118.3(5) . . ?
C115 C116 C120 122.1(5) . . ?
C117 C116 C120 119.6(6) . . ?
C118 C117 C116 121.7(5) . . ?
C118 C117 H117 119.1 . . ?
C116 C117 H117 119.1 . . ?
C117 C118 C113 117.7(4) . . ?
C117 C118 C121 121.2(4) . . ?
C113 C118 C121 121.0(4) . . ?
C114 C119 H11J 109.5 . . ?
C114 C119 H11K 109.5 . . ?
H11J C119 H11K 109.5 . . ?
C114 C119 H11L 109.5 . . ?
H11J C119 H11L 109.5 . . ?
H11K C119 H11L 109.5 . . ?
C116 C120 H12A 109.5 . . ?
C116 C120 H12B 109.5 . . ?
H12A C120 H12B 109.5 . . ?
C116 C120 H12C 109.5 . . ?
H12A C120 H12C 109.5 . . ?
H12B C120 H12C 109.5 . . ?
C118 C121 H12D 109.5 . . ?
C118 C121 H12E 109.5 . . ?
H12D C121 H12E 109.5 . . ?
C118 C121 H12F 109.5 . . ?
H12D C121 H12F 109.5 . . ?
H12E C121 H12F 109.5 . . ?
C131 N3 C132 110.9(3) . . ?
C131 N3 C134 121.5(3) . . ?
C132 N3 C134 127.6(3) . . ?
C131 N4 C133 111.2(3) . . ?
C131 N4 C143 120.5(3) . . ?
C133 N4 C143 128.2(3) . . ?
N4 C131 N3 104.5(3) . . ?
N4 C131 Cu11 126.5(3) . . ?
N3 C131 Cu11 129.0(3) . . ?
C133 C132 N3 106.5(4) . . ?
C133 C132 H132 126.8 . . ?
N3 C132 H132 126.8 . . ?
C132 C133 N4 106.9(4) . . ?
C132 C133 H133 126.5 . . ?
N4 C133 H133 126.5 . . ?
C135 C134 C139 122.7(4) . . ?
C135 C134 N3 118.9(4) . . ?
C139 C134 N3 118.2(4) . . ?
C134 C135 C136 117.0(4) . . ?
C134 C135 C140 121.4(4) . . ?
C136 C135 C140 121.5(4) . . ?
C137 C136 C135 122.4(4) . . ?
C137 C136 H136 118.8 . . ?
C135 C136 H136 118.8 . . ?
C138 C137 C136 118.3(4) . . ?
C138 C137 C141 120.2(4) . . ?
C136 C137 C141 121.6(4) . . ?
C137 C138 C139 122.0(4) . . ?
C137 C138 H138 119.0 . . ?
C139 C138 H138 119.0 . . ?
C134 C139 C138 117.7(4) . . ?
C134 C139 C142 121.3(4) . . ?
C138 C139 C142 121.0(4) . . ?
C135 C140 H14A 109.5 . . ?
C135 C140 H14B 109.5 . . ?
H14A C140 H14B 109.5 . . ?
C135 C140 H14C 109.5 . . ?
H14A C140 H14C 109.5 . . ?
H14B C140 H14C 109.5 . . ?
C137 C141 H14D 109.5 . . ?
C137 C141 H14E 109.5 . . ?
H14D C141 H14E 109.5 . . ?
C137 C141 H14F 109.5 . . ?
H14D C141 H14F 109.5 . . ?
H14E C141 H14F 109.5 . . ?
C139 C142 H14G 109.5 . . ?
C139 C142 H14H 109.5 . . ?
H14G C142 H14H 109.5 . . ?
C139 C142 H14I 109.5 . . ?
H14G C142 H14I 109.5 . . ?
H14H C142 H14I 109.5 . . ?
C148 C143 C144 122.6(4) . . ?
C148 C143 N4 119.0(4) . . ?
C144 C143 N4 118.2(3) . . ?
C145 C144 C143 116.9(4) . . ?
C145 C144 C149 121.4(4) . . ?
C143 C144 C149 121.6(4) . . ?
C146 C145 C144 122.7(4) . . ?
C146 C145 H145 118.7 . . ?
C144 C145 H145 118.7 . . ?
C145 C146 C147 118.4(4) . . ?
C145 C146 C150 121.1(4) . . ?
C147 C146 C150 120.5(4) . . ?
C148 C147 C146 121.7(4) . . ?
C148 C147 H147 119.2 . . ?
C146 C147 H147 119.2 . . ?
C147 C148 C143 117.7(4) . . ?
C147 C148 C151 121.1(4) . . ?
C143 C148 C151 121.2(4) . . ?
C144 C149 H14J 109.5 . . ?
C144 C149 H14K 109.5 . . ?
H14J C149 H14K 109.5 . . ?
C144 C149 H14L 109.5 . . ?
H14J C149 H14L 109.5 . . ?
H14K C149 H14L 109.5 . . ?
C146 C150 H15A 109.5 . . ?
C146 C150 H15B 109.5 . . ?
H15A C150 H15B 109.5 . . ?
C146 C150 H15C 109.5 . . ?
H15A C150 H15C 109.5 . . ?
H15B C150 H15C 109.5 . . ?
C148 C151 H15D 109.5 . . ?
C148 C151 H15E 109.5 . . ?
H15D C151 H15E 109.5 . . ?
C148 C151 H15F 109.5 . . ?
H15D C151 H15F 109.5 . . ?
H15E C151 H15F 109.5 . . ?
C231 Cu12 C201 178.69(19) . . ?
C201 N5 C202 111.0(4) . . ?
C201 N5 C204 120.5(3) . . ?
C202 N5 C204 128.5(4) . . ?
C201 N6 C203 111.5(4) . . ?
C201 N6 C213 120.0(4) . . ?
C203 N6 C213 128.4(4) . . ?
N6 C201 N5 104.2(4) . . ?
N6 C201 Cu12 127.2(3) . . ?
N5 C201 Cu12 128.6(3) . . ?
C203 C202 N5 106.3(4) . . ?
C203 C202 H202 126.8 . . ?
N5 C202 H202 126.8 . . ?
C202 C203 N6 107.0(4) . . ?
C202 C203 H203 126.5 . . ?
N6 C203 H203 126.5 . . ?
C205 C204 C209 123.6(4) . . ?
C205 C204 N5 118.3(4) . . ?
C209 C204 N5 117.8(4) . . ?
C204 C205 C206 117.2(5) . . ?
C204 C205 C210 121.8(4) . . ?
C206 C205 C210 120.9(5) . . ?
C207 C206 C205 121.4(5) . . ?
C207 C206 H206 119.3 . . ?
C205 C206 H206 119.3 . . ?
C206 C207 C208 119.3(5) . . ?
C206 C207 C211 120.8(5) . . ?
C208 C207 C211 119.8(6) . . ?
C207 C208 C209 122.3(5) . . ?
C207 C208 H208 118.9 . . ?
C209 C208 H208 118.9 . . ?
C204 C209 C208 116.2(5) . . ?
C204 C209 C212 120.8(4) . . ?
C208 C209 C212 123.0(5) . . ?
C205 C210 H21A 109.5 . . ?
C205 C210 H21B 109.5 . . ?
H21A C210 H21B 109.5 . . ?
C205 C210 H21C 109.5 . . ?
H21A C210 H21C 109.5 . . ?
H21B C210 H21C 109.5 . . ?
C207 C211 H21D 109.5 . . ?
C207 C211 H21E 109.5 . . ?
H21D C211 H21E 109.5 . . ?
C207 C211 H21F 109.5 . . ?
H21D C211 H21F 109.5 . . ?
H21E C211 H21F 109.5 . . ?
C209 C212 H21G 109.5 . . ?
C209 C212 H21H 109.5 . . ?
H21G C212 H21H 109.5 . . ?
C209 C212 H21I 109.5 . . ?
H21G C212 H21I 109.5 . . ?
H21H C212 H21I 109.5 . . ?
C218 C213 C214 121.3(5) . . ?
C218 C213 N6 119.8(4) . . ?
C214 C213 N6 118.7(4) . . ?
C213 C214 C215 118.6(4) . . ?
C213 C214 C219 120.6(4) . . ?
C215 C214 C219 120.9(4) . . ?
C216 C215 C214 121.5(5) . . ?
C216 C215 H215 119.3 . . ?
C214 C215 H215 119.3 . . ?
C215 C216 C217 118.0(5) . . ?
C215 C216 C220 121.6(5) . . ?
C217 C216 C220 120.4(5) . . ?
C216 C217 C218 122.7(5) . . ?
C216 C217 H217 118.7 . . ?
C218 C217 H217 118.7 . . ?
C213 C218 C217 117.9(5) . . ?
C213 C218 C221 120.6(5) . . ?
C217 C218 C221 121.4(5) . . ?
C214 C219 H21J 109.5 . . ?
C214 C219 H21K 109.5 . . ?
H21J C219 H21K 109.5 . . ?
C214 C219 H21L 109.5 . . ?
H21J C219 H21L 109.5 . . ?
H21K C219 H21L 109.5 . . ?
C216 C220 H22A 109.5 . . ?
C216 C220 H22B 109.5 . . ?
H22A C220 H22B 109.5 . . ?
C216 C220 H22C 109.5 . . ?
H22A C220 H22C 109.5 . . ?
H22B C220 H22C 109.5 . . ?
C218 C221 H22D 109.5 . . ?
C218 C221 H22E 109.5 . . ?
H22D C221 H22E 109.5 . . ?
C218 C221 H22F 109.5 . . ?
H22D C221 H22F 109.5 . . ?
H22E C221 H22F 109.5 . . ?
C231 N7 C232 111.7(4) . . ?
C231 N7 C234 124.0(3) . . ?
C232 N7 C234 124.1(4) . . ?
C231 N8 C233 110.6(4) . . ?
C231 N8 C243 123.8(4) . . ?
C233 N8 C243 125.4(4) . . ?
N8 C231 N7 104.2(3) . . ?
N8 C231 Cu12 128.3(3) . . ?
N7 C231 Cu12 127.5(3) . . ?
C233 C232 N7 106.4(4) . . ?
C233 C232 H232 126.8 . . ?
N7 C232 H232 126.8 . . ?
C232 C233 N8 107.1(4) . . ?
C232 C233 H233 126.5 . . ?
N8 C233 H233 126.5 . . ?
C239 C234 C235 122.5(4) . . ?
C239 C234 N7 118.1(4) . . ?
C235 C234 N7 119.4(4) . . ?
C234 C235 C236 117.0(5) . . ?
C234 C235 C240 121.2(5) . . ?
C236 C235 C240 121.8(5) . . ?
C237 C236 C235 122.8(5) . . ?
C237 C236 H236 118.6 . . ?
C235 C236 H236 118.6 . . ?
C236 C237 C238 117.9(5) . . ?
C236 C237 C241 119.5(6) . . ?
C238 C237 C241 122.6(6) . . ?
C237 C238 C239 122.3(5) . . ?
C237 C238 H238 118.8 . . ?
C239 C238 H238 118.8 . . ?
C234 C239 C238 117.4(4) . . ?
C234 C239 C242 122.0(4) . . ?
C238 C239 C242 120.6(4) . . ?
C235 C240 H24A 109.5 . . ?
C235 C240 H24B 109.5 . . ?
H24A C240 H24B 109.5 . . ?
C235 C240 H24C 109.5 . . ?
H24A C240 H24C 109.5 . . ?
H24B C240 H24C 109.5 . . ?
C237 C241 H24D 109.5 . . ?
C237 C241 H24E 109.5 . . ?
H24D C241 H24E 109.5 . . ?
C237 C241 H24F 109.5 . . ?
H24D C241 H24F 109.5 . . ?
H24E C241 H24F 109.5 . . ?
C239 C242 H24G 109.5 . . ?
C239 C242 H24H 109.5 . . ?
H24G C242 H24H 109.5 . . ?
C239 C242 H24I 109.5 . . ?
H24G C242 H24I 109.5 . . ?
H24H C242 H24I 109.5 . . ?
C244 C243 C248 123.8(5) . . ?
C244 C243 N8 118.6(4) . . ?
C248 C243 N8 117.6(4) . . ?
C245 C244 C243 117.4(5) . . ?
C245 C244 C249 120.4(5) . . ?
C243 C244 C249 122.2(5) . . ?
C246 C245 C244 121.3(6) . . ?
C246 C245 H245 119.3 . . ?
C244 C245 H245 119.3 . . ?
C245 C246 C247 119.3(5) . . ?
C245 C246 C250 120.1(6) . . ?
C247 C246 C250 120.5(6) . . ?
C246 C247 C248 122.6(6) . . ?
C246 C247 H247 118.7 . . ?
C248 C247 H247 118.7 . . ?
C243 C248 C247 115.6(5) . . ?
C243 C248 C251 122.4(5) . . ?
C247 C248 C251 122.1(5) . . ?
C244 C249 H24J 109.5 . . ?
C244 C249 H24K 109.5 . . ?
H24J C249 H24K 109.5 . . ?
C244 C249 H24L 109.5 . . ?
H24J C249 H24L 109.5 . . ?
H24K C249 H24L 109.5 . . ?
C246 C250 H25A 109.5 . . ?
C246 C250 H25B 109.5 . . ?
H25A C250 H25B 109.5 . . ?
C246 C250 H25C 109.5 . . ?
H25A C250 H25C 109.5 . . ?
H25B C250 H25C 109.5 . . ?
C248 C251 H25D 109.5 . . ?
C248 C251 H25E 109.5 . . ?
H25D C251 H25E 109.5 . . ?
C248 C251 H25F 109.5 . . ?
H25D C251 H25F 109.5 . . ?
H25E C251 H25F 109.5 . . ?
Cl12 C301 Cl11 112.6(3) . . ?
Cl12 C301 H30A 109.1 . . ?
Cl11 C301 H30A 109.1 . . ?
Cl12 C301 H30B 109.1 . . ?
Cl11 C301 H30B 109.1 . . ?
H30A C301 H30B 107.8 . . ?

loop_
_geom_bond_atom_site_label_1
_geom_bond_atom_site_label_2
_geom_bond_distance
_geom_bond_site_symmetry_2
_geom_bond_publ_flag
Ru1 C3 1.910(5) . ?
Ru1 C2 1.916(5) . ?
Ru1 C5 2.033(4) . ?
Ru1 C1 2.040(4) . ?
Ru1 Cu2 2.6102(6) 2_666 ?
Ru1 Cu1 2.6337(6) . ?
Ru1 Ru6 2.8160(5) . ?
Ru1 Ru3 2.8840(5) . ?
Ru1 Ru4 2.8856(5) . ?
Ru1 Ru2 3.1574(5) . ?
Ru2 C16 1.895(5) . ?
Ru2 C14 1.921(4) . ?
Ru2 C12 2.024(4) . ?
Ru2 C1 2.051(4) . ?
Ru2 Cu2 2.5697(6) 2_666 ?
Ru2 Cu1 2.6072(6) . ?
Ru2 Ru5 2.8008(5) . ?
Ru2 Ru4 2.8701(5) . ?
Ru2 Ru3 2.9370(5) . ?
Ru3 C4 1.881(4) . ?
Ru3 C8 1.890(5) . ?
Ru3 C1 2.020(4) . ?
Ru3 C6 2.080(4) . ?
Ru3 Ru6 2.8120(5) . ?
Ru3 Ru5 2.9055(5) . ?
Ru3 Cu1 2.9150(7) . ?
Ru4 C13 1.908(5) . ?
Ru4 C17 1.914(5) . ?
Ru4 C15 1.918(5) . ?
Ru4 C1 2.045(4) . ?
Ru4 Ru5 2.8607(5) . ?
Ru4 Ru6 2.9497(5) . ?
Ru4 Cu2 3.0967(7) 2_666 ?
Ru5 C10 1.899(5) . ?
Ru5 C11 1.904(5) . ?
Ru5 C1 2.055(4) . ?
Ru5 C12 2.174(4) . ?
Ru5 C9 2.327(5) . ?
Ru5 Ru6 2.8227(5) . ?
Ru6 C7 1.912(4) . ?
Ru6 C9 1.966(5) . ?
Ru6 C6 2.067(4) . ?
Ru6 C1 2.067(4) . ?
Ru6 C5 2.206(5) . ?
Cu1 Cl1 2.2088(11) . ?
Cu1 C16 2.485(4) . ?
Cu1 Cu2 2.6384(8) 2_666 ?
Cu1 Cu2 2.9168(8) . ?
Cu2 Cl1 2.1856(12) . ?
Cu2 Ru2 2.5697(6) 2_666 ?
Cu2 Ru1 2.6102(6) 2_666 ?
Cu2 Cu1 2.6384(8) 2_666 ?
Cu2 Ru4 3.0967(7) 2_666 ?
C2 O2 1.132(5) . ?
C3 O3 1.135(5) . ?
C4 O4 1.140(5) . ?
C5 O5 1.149(5) . ?
C6 O6 1.154(5) . ?
C7 O7 1.133(5) . ?
C8 O8 1.133(5) . ?
C9 O9 1.159(5) . ?
C10 O10 1.128(5) . ?
C11 O11 1.125(5) . ?
C12 O12 1.155(5) . ?
C13 O13 1.138(5) . ?
C14 O14 1.130(5) . ?
C15 O15 1.132(6) . ?
C16 O16 1.139(5) . ?
C17 O17 1.148(5) . ?
Ru11 C26 1.881(9) . ?
Ru11 C30 1.898(7) . ?
Ru11 C33 2.07(3) . ?
Ru11 C21 2.078(14) . ?
Ru11 Cu3 2.6166(9) . ?
Ru11 Cu4 2.6376(9) . ?
Ru11 Ru15 2.8217(8) . ?
Ru11 Ru13 2.8462(7) . ?
Ru11 Ru12 2.9234(7) . ?
Ru11 Ru14 3.1388(8) . ?
Ru12 C32 1.888(11) . ?
Ru12 C37 1.907(7) . ?
Ru12 C29 1.918(7) . ?
Ru12 C21 2.084(14) . ?
Ru12 Ru13 2.8421(7) . ?
Ru12 Cu3 2.8824(9) . ?
Ru12 Ru14 2.8921(8) . ?
Ru12 Ru16 2.9170(9) . ?
Ru13 C31 1.83(2) . ?
Ru13 C22 1.880(7) . ?
Ru13 C34 1.994(14) . ?
Ru13 C21 2.041(12) . ?
Ru13 Ru16 2.8327(9) . ?
Ru13 Ru15 2.8842(7) . ?
Ru14 C35 1.892(8) . ?
Ru14 C36 1.900(8) . ?
Ru14 C21 2.044(12) . ?
Ru14 C27 2.077(8) . ?
Ru14 Cu4 2.6016(9) . ?
Ru14 Cu3 2.6112(10) . ?
Ru14 Ru16 2.7816(7) . ?
Ru14 Ru15 2.9304(8) . ?
Ru15 C23 1.877(7) . ?
Ru15 C24 1.894(10) . ?
Ru15 C21 1.994(14) . ?
Ru15 C33 2.07(2) . ?
Ru15 Ru16 2.9338(8) . ?
Ru16 C25 1.885(12) . ?
Ru16 C28 1.899(11) . ?
Ru16 C21 2.048(14) . ?
Ru16 C27 2.115(8) . ?
Ru16 C34 2.295(12) . ?
Cu3 Cl2 2.1901(19) . ?
Cu3 Cu4 2.6142(12) . ?
Cu3 Cu4 3.0150(11) 2_667 ?
Cu4 Cl2 2.1961(18) 2_667 ?
Cu4 Cu3 3.0150(11) 2_667 ?
Cl2 Cu4 2.1962(18) 2_667 ?
C22 O22 1.146(8) . ?
C23 O23 1.135(8) . ?
C24 O24 1.129(12) . ?
C25 O25 1.295(19) . ?
C26 O26 1.135(12) . ?
C27 O27 1.159(9) . ?
C28 O28 1.134(13) . ?
C29 O29 1.130(9) . ?
C30 O30 1.146(8) . ?
C31 O31 1.22(2) . ?
C32 O32 1.148(11) . ?
C33 O33 1.20(3) . ?
C34 O34 1.11(2) . ?
C35 O35 1.137(8) . ?
C36 O36 1.140(8) . ?
C37 O37 1.140(8) . ?
Ru21 C52 1.873(14) . ?
Ru21 C53 1.923(16) . ?
Ru21 C41 1.95(3) . ?
Ru21 C51 2.082(15) . ?
Ru21 Cu6 2.6070(19) . ?
Ru21 Cu5 2.6228(19) . ?
Ru21 Ru23 2.8141(14) . ?
Ru21 Ru25 2.8930(15) . ?
Ru21 Ru22 2.9084(14) . ?
Ru21 Ru24 3.0792(14) . ?
Ru22 C49 1.855(14) . ?
Ru22 C55 1.89(3) . ?
Ru22 C41 2.02(2) . ?
Ru22 C48 2.10(5) . ?
Ru22 Ru24 2.8146(14) . ?
Ru22 Ru26 2.9324(15) . ?
Ru22 Ru23 2.9512(14) . ?
Ru23 C42 1.950(17) . ?
Ru23 C41 2.03(3) . ?
Ru23 C51 2.124(17) . ?
Ru23 C56 2.15(4) . ?
Ru23 C44 2.23(3) . ?
Ru23 Ru26 2.8271(14) . ?
Ru23 Ru25 2.8940(15) . ?
Ru24 C47 1.85(4) . ?
Ru24 C57 1.880(13) . ?
Ru24 C41 2.10(3) . ?
Ru24 C48 2.14(6) . ?
Ru24 Cu5 2.6500(19) . ?
Ru24 Cu6 2.6531(19) . ?
Ru24 Ru26 2.8758(14) . ?
Ru24 Ru25 2.9535(15) . ?
Ru25 C54 1.880(17) . ?
Ru25 C50 1.883(14) . ?
Ru25 C43 1.923(16) . ?
Ru25 C41 2.08(2) . ?
Ru25 Cu5 2.7815(19) . ?
Ru25 Ru26 2.8370(14) . ?
Ru26 C46 1.882(14) . ?
Ru26 C45 1.90(2) . ?
Ru26 C44 1.96(3) . ?
Ru26 C41 2.13(3) . ?
Cu5 Cl3 2.186(4) 2_667 ?
Cu5 Cu6 2.556(2) . ?
Cu5 Cu6 3.023(2) 2_667 ?
Cu6 Cl3 2.188(4) . ?
Cu6 Cu5 3.023(2) 2_667 ?
Cl3 Cu5 2.186(4) 2_667 ?
C42 O42 1.09(2) . ?
C43 O43 1.13(2) . ?
C44 O44 1.23(5) . ?
C45 O45 1.05(4) . ?
C46 O46 1.136(16) . ?
C47 O47 1.16(4) . ?
C48 O48 1.10(5) . ?
C49 O49 1.144(16) . ?
C50 O50 1.151(15) . ?
C51 O51 1.149(17) . ?
C52 O52 1.143(15) . ?
C53 O53 1.124(17) . ?
C54 O54 1.152(18) . ?
C55 O55 1.11(3) . ?
C56 O56 0.94(5) . ?
C57 O57 1.158(15) . ?
Cu11 C131 1.886(4) . ?
Cu11 C101 1.885(4) . ?
N1 C101 1.360(5) . ?
N1 C102 1.377(6) . ?
N1 C104 1.443(6) . ?
N2 C101 1.336(5) . ?
N2 C103 1.382(6) . ?
N2 C113 1.429(5) . ?
C102 C103 1.333(7) . ?
C102 H102 0.9500 . ?
C103 H103 0.9500 . ?
C104 C109 1.372(6) . ?
C104 C105 1.396(6) . ?
C105 C106 1.386(7) . ?
C105 C110 1.497(6) . ?
C106 C107 1.364(7) . ?
C106 H106 0.9500 . ?
C107 C108 1.377(6) . ?
C107 C111 1.512(7) . ?
C108 C109 1.382(6) . ?
C108 H108 0.9500 . ?
C109 C112 1.514(6) . ?
C110 H11A 0.9800 . ?
C110 H11B 0.9800 . ?
C110 H11C 0.9800 . ?
C111 H11D 0.9800 . ?
C111 H11E 0.9800 . ?
C111 H11F 0.9800 . ?
C112 H11G 0.9800 . ?
C112 H11H 0.9800 . ?
C112 H11I 0.9800 . ?
C113 C114 1.381(6) . ?
C113 C118 1.389(6) . ?
C114 C115 1.394(7) . ?
C114 C119 1.519(7) . ?
C115 C116 1.348(7) . ?
C115 H115 0.9500 . ?
C116 C117 1.390(7) . ?
C116 C120 1.510(7) . ?
C117 C118 1.386(6) . ?
C117 H117 0.9500 . ?
C118 C121 1.505(6) . ?
C119 H11J 0.9800 . ?
C119 H11K 0.9800 . ?
C119 H11L 0.9800 . ?
C120 H12A 0.9800 . ?
C120 H12B 0.9800 . ?
C120 H12C 0.9800 . ?
C121 H12D 0.9800 . ?
C121 H12E 0.9800 . ?
C121 H12F 0.9800 . ?
N3 C131 1.350(5) . ?
N3 C132 1.384(5) . ?
N3 C134 1.433(5) . ?
N4 C131 1.344(5) . ?
N4 C133 1.375(5) . ?
N4 C143 1.439(5) . ?
C132 C133 1.337(6) . ?
C132 H132 0.9500 . ?
C133 H133 0.9500 . ?
C134 C135 1.381(6) . ?
C134 C139 1.381(6) . ?
C135 C136 1.391(6) . ?
C135 C140 1.508(6) . ?
C136 C137 1.381(6) . ?
C136 H136 0.9500 . ?
C137 C138 1.366(6) . ?
C137 C141 1.511(6) . ?
C138 C139 1.393(6) . ?
C138 H138 0.9500 . ?
C139 C142 1.497(7) . ?
C140 H14A 0.9800 . ?
C140 H14B 0.9800 . ?
C140 H14C 0.9800 . ?
C141 H14D 0.9800 . ?
C141 H14E 0.9800 . ?
C141 H14F 0.9800 . ?
C142 H14G 0.9800 . ?
C142 H14H 0.9800 . ?
C142 H14I 0.9800 . ?
C143 C148 1.387(5) . ?
C143 C144 1.388(6) . ?
C144 C145 1.384(5) . ?
C144 C149 1.503(6) . ?
C145 C146 1.372(6) . ?
C145 H145 0.9500 . ?
C146 C147 1.385(6) . ?
C146 C150 1.515(6) . ?
C147 C148 1.381(6) . ?
C147 H147 0.9500 . ?
C148 C151 1.507(6) . ?
C149 H14J 0.9800 . ?
C149 H14K 0.9800 . ?
C149 H14L 0.9800 . ?
C150 H15A 0.9800 . ?
C150 H15B 0.9800 . ?
C150 H15C 0.9800 . ?
C151 H15D 0.9800 . ?
C151 H15E 0.9800 . ?
C151 H15F 0.9800 . ?
Cu12 C231 1.873(4) . ?
Cu12 C201 1.876(4) . ?
N5 C201 1.351(5) . ?
N5 C202 1.381(5) . ?
N5 C204 1.453(5) . ?
N6 C201 1.351(5) . ?
N6 C203 1.364(5) . ?
N6 C213 1.433(5) . ?
C202 C203 1.344(6) . ?
C202 H202 0.9500 . ?
C203 H203 0.9500 . ?
C204 C205 1.383(6) . ?
C204 C209 1.384(6) . ?
C205 C206 1.388(6) . ?
C205 C210 1.506(7) . ?
C206 C207 1.369(8) . ?
C206 H206 0.9500 . ?
C207 C208 1.372(7) . ?
C207 C211 1.523(7) . ?
C208 C209 1.389(6) . ?
C208 H208 0.9500 . ?
C209 C212 1.503(7) . ?
C210 H21A 0.9800 . ?
C210 H21B 0.9800 . ?
C210 H21C 0.9800 . ?
C211 H21D 0.9800 . ?
C211 H21E 0.9800 . ?
C211 H21F 0.9800 . ?
C212 H21G 0.9800 . ?
C212 H21H 0.9800 . ?
C212 H21I 0.9800 . ?
C213 C218 1.370(7) . ?
C213 C214 1.381(6) . ?
C214 C215 1.389(6) . ?
C214 C219 1.510(6) . ?
C215 C216 1.365(7) . ?
C215 H215 0.9500 . ?
C216 C217 1.371(7) . ?
C216 C220 1.511(7) . ?
C217 C218 1.382(7) . ?
C217 H217 0.9500 . ?
C218 C221 1.509(8) . ?
C219 H21J 0.9800 . ?
C219 H21K 0.9800 . ?
C219 H21L 0.9800 . ?
C220 H22A 0.9800 . ?
C220 H22B 0.9800 . ?
C220 H22C 0.9800 . ?
C221 H22D 0.9800 . ?
C221 H22E 0.9800 . ?
C221 H22F 0.9800 . ?
N7 C231 1.350(5) . ?
N7 C232 1.376(5) . ?
N7 C234 1.432(5) . ?
N8 C231 1.346(5) . ?
N8 C233 1.391(5) . ?
N8 C243 1.435(5) . ?
C232 C233 1.330(6) . ?
C232 H232 0.9500 . ?
C233 H233 0.9500 . ?
C234 C239 1.380(6) . ?
C234 C235 1.390(6) . ?
C235 C236 1.390(7) . ?
C235 C240 1.492(7) . ?
C236 C237 1.370(8) . ?
C236 H236 0.9500 . ?
C237 C238 1.379(7) . ?
C237 C241 1.496(7) . ?
C238 C239 1.391(6) . ?
C238 H238 0.9500 . ?
C239 C242 1.501(6) . ?
C240 H24A 0.9800 . ?
C240 H24B 0.9800 . ?
C240 H24C 0.9800 . ?
C241 H24D 0.9800 . ?
C241 H24E 0.9800 . ?
C241 H24F 0.9800 . ?
C242 H24G 0.9800 . ?
C242 H24H 0.9800 . ?
C242 H24I 0.9800 . ?
C243 C244 1.386(7) . ?
C243 C248 1.389(7) . ?
C244 C245 1.385(7) . ?
C244 C249 1.514(7) . ?
C245 C246 1.374(8) . ?
C245 H245 0.9500 . ?
C246 C247 1.371(8) . ?
C246 C250 1.501(7) . ?
C247 C248 1.398(7) . ?
C247 H247 0.9500 . ?
C248 C251 1.486(7) . ?
C249 H24J 0.9800 . ?
C249 H24K 0.9800 . ?
C249 H24L 0.9800 . ?
C250 H25A 0.9800 . ?
C250 H25B 0.9800 . ?
C250 H25C 0.9800 . ?
C251 H25D 0.9800 . ?
C251 H25E 0.9800 . ?
C251 H25F 0.9800 . ?
C301 Cl12 1.733(5) . ?
C301 Cl11 1.749(5) . ?
C301 H30A 0.9900 . ?
C301 H30B 0.9900 . ?
